data_1569129
loop_
_publ_author_name
'Jin, Qiu-Yan'
'Liang, Yuan-Yuan'
'Zhang, Zhi-Hui'
'Meng, Liao'
'Geng, Jun-Shan'
'Hu, Kong-Qiu'
'Yu, Ji-Pan'
'Chai, Zhi-Fang'
'Mei, Lei'
'Shi, Wei-Qun'

_publ_section_title
;
 Colossal negative thermal expansion in a cucurbit[8]uril-enabled
 uranyl-organic polythreading framework <i>via</i> thermally induced
 relaxation.
;
_journal_issue 23
_journal_name_full 'Chemical science'
_journal_page_first 6330
_journal_page_last 6340
_journal_paper_doi 10.1039/d3sc01343j
_journal_volume 14
_journal_year 2023
_chemical_formula_moiety 'C156 H140 N44 O50 U6, C48 H48 N32 O16'
_chemical_formula_sum 'C204 H188 N76 O66 U6'
_chemical_formula_weight 6188.47
_space_group_crystal_system monoclinic
_space_group_IT_number 15
_space_group_name_Hall '-C 2yc'
_space_group_name_H-M_alt 'C 1 2/c 1'
_atom_sites_solution_hydrogens mixed
_audit_creation_date 2022-03-30
_audit_creation_method
;
Olex2 1.5
(compiled 2021.12.09 svn.r5202d8cf for OlexSys, GUI svn.r6439)
;
_audit_update_record
;
2022-11-10 deposited with the CCDC.	2023-05-09 downloaded from the CCDC.
;
_cell_angle_alpha 90
_cell_angle_beta 126.5400(10)
_cell_angle_gamma 90
_cell_formula_units_Z 4
_cell_length_a 50.174(2)
_cell_length_b 17.1013(7)
_cell_length_c 36.5414(18)
_cell_measurement_reflns_used 9908
_cell_measurement_temperature 170.00
_cell_measurement_theta_max 27.520
_cell_measurement_theta_min 2.776
_cell_volume 25191.1(19)
_computing_cell_refinement 'SAINT V8.40B (?, 2016)'
_computing_data_reduction 'SAINT V8.40B (?, 2016)'
_computing_molecular_graphics 'Olex2 1.5 (Dolomanov et al., 2009)'
_computing_publication_material 'Olex2 1.5 (Dolomanov et al., 2009)'
_computing_structure_refinement 'SHELXL 2016/6 (Sheldrick, 2015)'
_computing_structure_solution 'SHELXT 2018/2 (Sheldrick, 2018)'
_diffrn_ambient_temperature 170.00
_diffrn_measured_fraction_theta_full 0.998
_diffrn_measured_fraction_theta_max 0.996
_diffrn_measurement_device_type 'Bruker APEX-III PHOTON'
_diffrn_radiation_type MoK\a
_diffrn_radiation_wavelength 0.71076
_diffrn_reflns_av_R_equivalents 0.0341
_diffrn_reflns_av_unetI/netI 0.0274
_diffrn_reflns_Laue_measured_fraction_full 0.998
_diffrn_reflns_Laue_measured_fraction_max 0.996
_diffrn_reflns_limit_h_max 65
_diffrn_reflns_limit_h_min -65
_diffrn_reflns_limit_k_max 21
_diffrn_reflns_limit_k_min -22
_diffrn_reflns_limit_l_max 47
_diffrn_reflns_limit_l_min -47
_diffrn_reflns_number 156008
_diffrn_reflns_point_group_measured_fraction_full 0.998
_diffrn_reflns_point_group_measured_fraction_max 0.996
_diffrn_reflns_theta_full 25.243
_diffrn_reflns_theta_max 27.570
_diffrn_reflns_theta_min 2.518
_exptl_absorpt_coefficient_mu 3.936
_exptl_absorpt_correction_T_max 0.7456
_exptl_absorpt_correction_T_min 0.6057
_exptl_absorpt_correction_type multi-scan
_exptl_absorpt_process_details
;
SADABS-2016/2 (Bruker,2016/2) was used for absorption correction.
wR2(int) was 0.0678 before and 0.0510 after correction.
The Ratio of minimum to maximum transmission is 0.8124.
The \l/2 correction factor is Not present.
;
_exptl_crystal_colour yellow
_exptl_crystal_colour_primary yellow
_exptl_crystal_density_diffrn 1.632
_exptl_crystal_description block
_exptl_crystal_F_000 12096
_refine_diff_density_max 3.136
_refine_diff_density_min -7.901
_refine_diff_density_rms 0.140
_refine_ls_extinction_method none
_refine_ls_goodness_of_fit_ref 1.034
_refine_ls_hydrogen_treatment constr
_refine_ls_matrix_type full
_refine_ls_number_parameters 1586
_refine_ls_number_reflns 29020
_refine_ls_number_restraints 30
_refine_ls_restrained_S_all 1.041
_refine_ls_R_factor_all 0.0630
_refine_ls_R_factor_gt 0.0455
_refine_ls_shift/su_max 0.005
_refine_ls_shift/su_mean 0.000
_refine_ls_structure_factor_coef Fsqd
_refine_ls_weighting_details 'w=1/[\s^2^(Fo^2^)+(0.0272P)^2^+444.4807P] where P=(Fo^2^+2Fc^2^)/3'
_refine_ls_weighting_scheme calc
_refine_ls_wR_factor_gt 0.1001
_refine_ls_wR_factor_ref 0.1133
_reflns_Friedel_coverage 0.000
_reflns_number_gt 23486
_reflns_number_total 29020
_reflns_threshold_expression 'I > 2\s(I)'
_cod_data_source_file d3sc01343j2.cif
_cod_data_source_block U3bcbpy3CB8_170K_A
_cod_depositor_comments 'Adding full bibliography for 1569127--1569159.cif.'
_cod_original_cell_volume 25191(2)
_cod_database_code 1569129
_shelx_shelxl_version_number 2016/6
_shelx_space_group_comment
;
The symmetry employed for this shelxl refinement is uniquely defined
by the following loop, which should always be used as a source of
symmetry information in preference to the above space-group names.
They are only intended as comments.
;
_olex2_refinement_description
;
1. Fixed Uiso
 At 1.2 times of:
  All C(H) groups, All C(H,H) groups
 At 1.5 times of:
  All O(H,H) groups
2. Uiso/Uaniso restraints and constraints
Uanis(N7) \\sim Ueq, Uanis(C57) \\sim Ueq, Uanis(C77) \\sim Ueq, Uanis(C78)
\\sim Ueq, Uanis(C56) \\sim Ueq: with sigma of 0.01 and sigma for terminal
atoms of 0.02
3.a Riding coordinates:
 O16(H16A,H16B)
3.b Rotating group:
 O17(H17A,H17B)
3.c Ternary CH refined with riding coordinates:
 C81(H81), C86(H86), C80(H80), C87(H87), C98(H98), C99(H99), C92(H92),
 C93(H93), C57(H57), C62(H62), C63(H63), C74(H74), C75(H75), C56(H56), C69(H69),
  C68(H68)
3.d Secondary CH2 refined with riding coordinates:
 C101(H10A,H10B), C102(H10C,H10D), C8(H8A,H8B), C90(H90A,H90B), C89(H89A,H89B),
  C95(H95A,H95B), C83(H83A,H83B), C84(H84A,H84B), C44(H44A,H44B), C26(H26A,
 H26B), C96(H96A,H96B), C71(H71A,H71B), C59(H59A,H59B), C77(H77A,H77B),
 C60(H60A,H60B), C66(H66A,H66B), C78(H78A,H78B), C65(H65A,H65B), C72(H72A,H72B)
3.e Aromatic/amide H refined with riding coordinates:
 C28(H28), C25(H25), C3(H3), C7(H7), C53(H53), C52(H52), C54(H54), C39(H39),
 C22(H22), C6(H6), C4(H4), C21(H21), C27(H27), C13(H13), C51(H51), C31(H31),
 C43(H43), C42(H42), C33(H33), C40(H40), C35(H35), C48(H48), C49(H49), C18(H18),
  C12(H12), C10(H10), C36(H36), C15(H15), C9(H9), C34(H34), C45(H45), C17(H17),
 C16(H16), C46(H46), C30(H30), C24(H24)
;
_smtbx_masks_void_probe_radius 1.2
_smtbx_masks_void_truncation_radius 1.2
_olex2_submission_special_instructions 'No special instructions were received'

loop_
_space_group_symop_operation_xyz
'x, y, z'
'-x, y, -z+1/2'
'x+1/2, y+1/2, z'
'-x+1/2, y+1/2, -z+1/2'
'-x, -y, -z'
'x, -y, z-1/2'
'-x+1/2, -y+1/2, -z'
'x+1/2, -y+1/2, z-1/2'

loop_
_atom_site_label
_atom_site_type_symbol
_atom_site_fract_x
_atom_site_fract_y
_atom_site_fract_z
_atom_site_U_iso_or_equiv
_atom_site_adp_type
_atom_site_occupancy
_atom_site_site_symmetry_order
_atom_site_calc_flag
_atom_site_refinement_flags_posn
_atom_site_refinement_flags_adp
_atom_site_refinement_flags_occupancy
_atom_site_disorder_assembly
_atom_site_disorder_group
U1 U 0.67023(2) 1.35632(2) 0.66104(2) 0.02551(5) Uani 1 1 d . . . . .
U2 U 0.65775(2) 1.56301(2) 0.71270(2) 0.02922(5) Uani 1 1 d . . . . .
U3 U 0.59225(2) 1.41436(2) 0.64410(2) 0.06310(11) Uani 1 1 d . . . . .
O23 O 0.46194(13) 0.8419(5) 0.5987(2) 0.087(2) Uani 1 1 d . . . . .
O14 O 0.68824(9) 1.6813(2) 0.76207(14) 0.0300(8) Uani 1 1 d . . . . .
O13 O 0.70753(9) 1.5595(2) 0.71984(14) 0.0325(9) Uani 1 1 d . . . . .
O10 O 0.65924(9) 1.2398(2) 0.61764(13) 0.0313(8) Uani 1 1 d . . . . .
O2 O 0.66690(10) 1.4102(2) 0.61678(15) 0.0405(10) Uani 1 1 d . . . . .
O1 O 0.67609(10) 1.3000(2) 0.70617(14) 0.0345(9) Uani 1 1 d . . . . .
O12 O 0.71778(9) 1.4334(2) 0.71902(13) 0.0319(9) Uani 1 1 d . . . . .
O8 O 0.61343(9) 1.3295(2) 0.61914(16) 0.0424(11) Uani 1 1 d . . . . .
O15 O 0.64134(10) 1.6500(2) 0.75050(16) 0.0402(10) Uani 1 1 d . . . . .
O3 O 0.67760(12) 1.5074(2) 0.76323(16) 0.0425(10) Uani 1 1 d . . . . .
O7 O 0.64462(9) 1.4531(2) 0.67223(16) 0.0433(11) Uani 1 1 d . . . . .
O16 O 0.72259(10) 1.2996(3) 0.68216(14) 0.0421(11) Uani 1 1 d . . . . .
H16A H 0.718872 1.272242 0.659428 0.063 Uiso 1 1 d R U . . .
H16B H 0.735782 1.336872 0.685768 0.063 Uiso 1 1 d R U . . .
O11 O 0.61372(11) 1.2715(3) 0.54940(16) 0.0490(12) Uani 1 1 d . . . . .
O32 O 0.63705(12) 0.7986(3) 0.31653(17) 0.0456(11) Uani 1 1 d . . . . .
O30 O 0.77439(10) 1.0497(2) 0.43661(14) 0.0377(9) Uani 1 1 d . . . . .
O28 O 0.73334(11) 0.5255(2) 0.38071(15) 0.0409(10) Uani 1 1 d . . . . .
O4 O 0.63997(11) 1.6252(3) 0.66409(16) 0.0493(12) Uani 1 1 d . . . . .
O27 O 0.80223(10) 0.6572(2) 0.39516(15) 0.0380(10) Uani 1 1 d . . . . .
O29 O 0.70084(11) 0.4332(3) 0.44294(16) 0.0454(11) Uani 1 1 d . . . . .
N24 N 0.79441(12) 0.7868(3) 0.37293(17) 0.0319(10) Uani 1 1 d . . . . .
N28 N 0.70867(12) 0.6250(3) 0.32744(16) 0.0311(10) Uani 1 1 d . . . . .
O26 O 0.86662(12) 0.7702(3) 0.49652(16) 0.0459(11) Uani 1 1 d . . . . .
N30 N 0.67034(12) 0.7332(3) 0.30253(17) 0.0315(10) Uani 1 1 d . . . . .
O31 O 0.71009(11) 0.9353(2) 0.34222(15) 0.0387(10) Uani 1 1 d . . . . .
N23 N 0.75140(11) 0.7060(3) 0.33619(17) 0.0320(10) Uani 1 1 d . . . . .
N35 N 0.80047(12) 0.9715(3) 0.41518(16) 0.0318(10) Uani 1 1 d . . . . .
O33 O 0.60770(13) 0.7120(3) 0.38371(18) 0.0503(12) Uani 1 1 d . . . . .
N37 N 0.83799(12) 0.8609(3) 0.43822(17) 0.0344(11) Uani 1 1 d . . . . .
N29 N 0.63831(13) 0.6639(3) 0.31291(19) 0.0388(12) Uani 1 1 d . . . . .
O5 O 0.60709(12) 1.3544(3) 0.6934(2) 0.0683(18) Uani 1 1 d . . . . .
O9 O 0.60474(12) 1.5269(3) 0.6872(2) 0.080(2) Uani 1 1 d . . . . .
N25 N 0.71420(12) 0.8167(3) 0.31571(17) 0.0307(10) Uani 1 1 d . . . . .
N2 N 0.7731(2) 0.7919(4) 0.4473(3) 0.0641(19) Uani 1 1 d . . . . .
N3 N 0.88698(10) 1.5821(3) 0.86191(16) 0.0318(11) Uani 1 1 d . . . . .
N6 N 0.72451(13) 1.7627(3) 1.11513(18) 0.0420(12) Uani 1 1 d . . . . .
N11 N 0.54688(15) 1.0641(5) 0.6975(2) 0.072(2) Uani 1 1 d . . . . .
N34 N 0.62081(12) 0.6085(3) 0.35612(17) 0.0345(11) Uani 1 1 d . . . . .
N13 N 0.48991(16) 1.0273(7) 0.6651(2) 0.085(3) Uani 1 1 d . . . . .
N26 N 0.75711(12) 0.8986(3) 0.34894(17) 0.0329(10) Uani 1 1 d . . . . .
N14 N 0.47218(15) 1.1448(5) 0.6371(3) 0.084(3) Uani 1 1 d . . . . .
N31 N 0.65526(12) 0.4767(3) 0.43778(16) 0.0315(10) Uani 1 1 d . . . . .
N12 N 0.52855(15) 1.1816(5) 0.6657(3) 0.080(3) Uani 1 1 d . . . . .
N36 N 0.82977(12) 1.0151(3) 0.48589(16) 0.0339(10) Uani 1 1 d . . . . .
N9 N 0.45384(15) 1.2416(5) 0.5793(3) 0.089(3) Uani 1 1 d . . . . .
N7 N 0.50987(15) 1.2839(4) 0.6102(3) 0.076(2) Uani 1 1 d . U . . .
O18 O 0.54920(11) 1.3114(3) 0.5983(2) 0.076(2) Uani 1 1 d . . . . .
N1 N 0.66205(12) 0.9089(3) 0.49539(17) 0.0324(10) Uani 1 1 d . . . . .
N8 N 0.49429(15) 1.3448(4) 0.5463(4) 0.095(4) Uani 1 1 d . . . . .
N10 N 0.44241(14) 1.2748(4) 0.5122(3) 0.085(3) Uani 1 1 d . . . . .
O20 O 0.60786(11) 0.9327(3) 0.69756(18) 0.0566(13) Uani 1 1 d . . . . .
C37 C 0.66580(13) 1.6959(3) 0.76746(19) 0.0289(11) Uani 1 1 d . . . . .
N38 N 0.86634(12) 0.9021(3) 0.51012(17) 0.0366(11) Uani 1 1 d . . . . .
O19 O 0.57855(12) 1.1384(4) 0.6834(2) 0.0692(18) Uani 1 1 d . . . . .
N27 N 0.67766(13) 0.5562(3) 0.34116(17) 0.0343(11) Uani 1 1 d . . . . .
N5 N 0.68247(16) 1.9366(3) 0.9130(2) 0.0415(13) Uani 1 1 d . . . . .
C1 C 0.63669(13) 1.2258(3) 0.5756(2) 0.0333(12) Uani 1 1 d . . . . .
O24 O 0.43456(12) 1.0440(4) 0.60457(17) 0.0657(17) Uani 1 1 d . . . . .
O25 O 0.42039(12) 1.1611(3) 0.5173(2) 0.075(2) Uani 1 1 d . . . . .
N32 N 0.65685(12) 0.4954(3) 0.37915(17) 0.0364(11) Uani 1 1 d . . . . .
C81 C 0.76815(14) 0.8344(3) 0.33549(19) 0.0320(12) Uani 1 1 d . . . . .
H81 H 0.773937 0.852092 0.314935 0.038 Uiso 1 1 calc R U . . .
O21 O 0.60753(11) 0.8151(3) 0.6106(3) 0.085(2) Uani 1 1 d . . . . .
O17 O 0.54318(14) 1.4439(4) 0.6434(3) 0.113(3) Uani 1 1 d . . . . .
H17A H 0.547507 1.471945 0.672600 0.169 Uiso 1 1 d R U . . .
H17B H 0.526327 1.486067 0.619450 0.169 Uiso 1 1 d R U . . .
O6 O 0.57342(12) 1.4722(3) 0.5928(2) 0.090(2) Uani 1 1 d . . . . .
N33 N 0.61747(13) 0.5869(3) 0.41333(18) 0.0376(12) Uani 1 1 d . . . . .
C19 C 0.72729(13) 1.5026(3) 0.72861(16) 0.0266(11) Uani 1 1 d . . . . .
C97 C 0.79880(14) 1.0153(3) 0.4448(2) 0.0320(12) Uani 1 1 d . . . . .
C86 C 0.65369(15) 0.6046(3) 0.3024(2) 0.0325(12) Uani 1 1 d . . . . .
H86 H 0.636845 0.572556 0.275275 0.039 Uiso 1 1 calc R U . . .
N21 N 0.51701(15) 0.6584(4) 0.5270(3) 0.094(3) Uani 1 1 d . . . . .
N19 N 0.57088(15) 0.7180(4) 0.5628(3) 0.082(3) Uani 1 1 d . . . . .
N20 N 0.57633(15) 0.7447(4) 0.6264(4) 0.092(3) Uani 1 1 d . . . . .
C20 C 0.76281(12) 1.5224(3) 0.75321(17) 0.0240(10) Uani 1 1 d . . . . .
C28 C 0.91579(14) 1.5015(3) 0.92694(19) 0.0335(12) Uani 1 1 d . . . . .
H28 H 0.918801 1.451594 0.940321 0.040 Uiso 1 1 calc R U . . .
C80 C 0.73772(13) 0.7784(3) 0.3106(2) 0.0297(11) Uani 1 1 d . . . . .
H80 H 0.728397 0.771271 0.277823 0.036 Uiso 1 1 calc R U . . .
C101 C 0.77447(15) 0.9718(3) 0.3667(2) 0.0346(13) Uani 1 1 d . . . . .
H10A H 0.758251 1.013086 0.359745 0.041 Uiso 1 1 calc R U . . .
H10B H 0.784302 0.985447 0.350728 0.041 Uiso 1 1 calc R U . . .
C87 C 0.67527(13) 0.6536(3) 0.29373(19) 0.0292(11) Uani 1 1 d . . . . .
H87 H 0.668326 0.647036 0.261963 0.035 Uiso 1 1 calc R U . . .
C25 C 0.77566(12) 1.5919(3) 0.77796(18) 0.0263(11) Uani 1 1 d . . . . .
H25 H 0.762059 1.625110 0.781280 0.032 Uiso 1 1 calc R U . . .
C38 C 0.66769(13) 1.7663(3) 0.79267(18) 0.0293(11) Uani 1 1 d . . . . .
C3 C 0.61373(14) 1.1262(4) 0.5128(2) 0.0351(13) Uani 1 1 d . . . . .
H3 H 0.596089 1.161324 0.493182 0.042 Uiso 1 1 calc R U . . .
C23 C 0.82824(12) 1.5642(3) 0.79244(19) 0.0316(12) Uani 1 1 d . . . . .
C7 C 0.66331(14) 1.0951(3) 0.58684(19) 0.0324(12) Uani 1 1 d . . . . .
H7 H 0.679973 1.109057 0.617638 0.039 Uiso 1 1 calc R U . . .
C53 C 0.70009(16) 1.7355(4) 1.0741(2) 0.0396(14) Uani 1 1 d . . . . .
H53 H 0.688411 1.690481 1.072671 0.048 Uiso 1 1 calc R U . . .
C52 C 0.74094(16) 1.8254(4) 1.1162(2) 0.0444(15) Uani 1 1 d . . . . .
H52 H 0.758146 1.846346 1.145078 0.053 Uiso 1 1 calc R U . . .
C88 C 0.64750(15) 0.7381(4) 0.3111(2) 0.0360(13) Uani 1 1 d . . . . .
C54 C 0.69070(16) 1.7687(4) 1.0337(2) 0.0389(14) Uani 1 1 d . . . . .
H54 H 0.672591 1.747995 1.005344 0.047 Uiso 1 1 calc R U . . .
C102 C 0.82875(14) 0.8099(4) 0.4010(2) 0.0356(13) Uani 1 1 d . . . . .
H10C H 0.833692 0.836549 0.381622 0.043 Uiso 1 1 calc R U . . .
H10D H 0.842672 0.762268 0.413557 0.043 Uiso 1 1 calc R U . . .
C39 C 0.69514(15) 1.8152(3) 0.8144(2) 0.0345(13) Uani 1 1 d . . . . .
H39 H 0.712949 1.804454 0.812702 0.041 Uiso 1 1 calc R U . . .
C91 C 0.67379(14) 0.4657(3) 0.4222(2) 0.0320(12) Uani 1 1 d . . . . .
C22 C 0.81559(13) 1.4955(3) 0.7679(2) 0.0334(12) Uani 1 1 d . . . . .
H22 H 0.829185 1.463004 0.764177 0.040 Uiso 1 1 calc R U . . .
C6 C 0.66383(14) 1.0217(3) 0.5708(2) 0.0338(12) Uani 1 1 d . . . . .
H6 H 0.680751 0.985497 0.590945 0.041 Uiso 1 1 calc R U . . .
C32 C 0.96508(13) 1.5510(4) 1.0020(2) 0.0343(13) Uani 1 1 d . . . . .
C4 C 0.61481(13) 1.0540(3) 0.49668(19) 0.0327(12) Uani 1 1 d . . . . .
H4 H 0.598343 1.040595 0.465715 0.039 Uiso 1 1 calc R U . . .
C21 C 0.78275(13) 1.4738(3) 0.74840(19) 0.0298(11) Uani 1 1 d . . . . .
H21 H 0.774154 1.426132 0.731993 0.036 Uiso 1 1 calc R U . . .
C79 C 0.78439(14) 0.7118(3) 0.37086(19) 0.0310(12) Uani 1 1 d . . . . .
C29 C 0.93610(13) 1.5634(3) 0.9540(2) 0.0338(13) Uani 1 1 d . . . . .
C82 C 0.72570(15) 0.8881(3) 0.3368(2) 0.0314(12) Uani 1 1 d . . . . .
C41 C 0.67009(18) 1.8970(3) 0.8396(2) 0.0393(14) Uani 1 1 d . . . . .
C27 C 0.89160(14) 1.5115(4) 0.8814(2) 0.0374(14) Uani 1 1 d . . . . .
H27 H 0.877977 1.468593 0.863397 0.045 Uiso 1 1 calc R U . . .
C85 C 0.70919(15) 0.5644(3) 0.3525(2) 0.0328(12) Uani 1 1 d . . . . .
C13 C 0.69459(14) 0.9214(3) 0.5255(2) 0.0337(12) Uani 1 1 d . . . . .
H13 H 0.702999 0.942375 0.554603 0.040 Uiso 1 1 calc R U . . .
C8 C 0.63915(15) 0.9196(4) 0.5085(2) 0.0353(13) Uani 1 1 d . . . . .
H8A H 0.645080 0.881267 0.532590 0.042 Uiso 1 1 calc R U . . .
H8B H 0.616208 0.908084 0.481767 0.042 Uiso 1 1 calc R U . . .
C98 C 0.83341(14) 0.9446(3) 0.4333(2) 0.0327(12) Uani 1 1 d . . . . .
H98 H 0.841591 0.967420 0.416417 0.039 Uiso 1 1 calc R U . . .
C90 C 0.61080(15) 0.6460(4) 0.3142(2) 0.0400(14) Uani 1 1 d . . . . .
H90A H 0.595182 0.611248 0.288275 0.048 Uiso 1 1 calc R U . . .
H90B H 0.598883 0.695012 0.310335 0.048 Uiso 1 1 calc R U . . .
C51 C 0.73431(16) 1.8610(4) 1.0779(2) 0.0455(16) Uani 1 1 d . . . . .
H51 H 0.747255 1.904135 1.080471 0.055 Uiso 1 1 calc R U . . .
C94 C 0.61470(14) 0.6437(4) 0.3843(2) 0.0372(13) Uani 1 1 d . . . . .
C89 C 0.66767(16) 0.4841(3) 0.3506(2) 0.0375(13) Uani 1 1 d . . . . .
H89A H 0.686572 0.447139 0.365785 0.045 Uiso 1 1 calc R U . . .
H89B H 0.649374 0.460242 0.321417 0.045 Uiso 1 1 calc R U . . .
C95 C 0.83828(16) 1.0650(3) 0.5235(2) 0.0374(13) Uani 1 1 d . . . . .
H95A H 0.858188 1.095962 0.533312 0.045 Uiso 1 1 calc R U . . .
H95B H 0.819842 1.102176 0.512693 0.045 Uiso 1 1 calc R U . . .
C11 C 0.70467(15) 0.8721(3) 0.4730(2) 0.0342(12) Uani 1 1 d . . . . .
C99 C 0.85424(14) 0.9740(4) 0.4840(2) 0.0347(13) Uani 1 1 d . . . . .
H99 H 0.872815 1.009101 0.491459 0.042 Uiso 1 1 calc R U . . .
C83 C 0.73406(14) 0.6317(3) 0.3202(2) 0.0329(12) Uani 1 1 d . . . . .
H83A H 0.723670 0.626073 0.287344 0.039 Uiso 1 1 calc R U . . .
H83B H 0.750255 0.588640 0.336496 0.039 Uiso 1 1 calc R U . . .
C31 C 0.90534(14) 1.6442(3) 0.8877(2) 0.0365(13) Uani 1 1 d . . . . .
H31 H 0.901119 1.694334 0.874038 0.044 Uiso 1 1 calc R U . . .
C5 C 0.63998(13) 1.0006(3) 0.5256(2) 0.0310(12) Uani 1 1 d . . . . .
C50 C 0.70822(15) 1.8328(4) 1.0352(2) 0.0360(13) Uani 1 1 d . . . . .
C14 C 0.72778(17) 0.8468(4) 0.4628(2) 0.0389(14) Uani 1 1 d . . . . .
C84 C 0.67899(14) 0.7993(3) 0.2869(2) 0.0316(12) Uani 1 1 d . . . . .
H84A H 0.666726 0.845892 0.285616 0.038 Uiso 1 1 calc R U . . .
H84B H 0.671822 0.788691 0.255622 0.038 Uiso 1 1 calc R U . . .
C100 C 0.85753(14) 0.8366(4) 0.4827(2) 0.0356(13) Uani 1 1 d . . . . .
C47 C 0.69931(15) 1.8708(4) 0.9931(2) 0.0358(13) Uani 1 1 d . . . . .
C43 C 0.64124(15) 1.7841(4) 0.7943(2) 0.0447(16) Uani 1 1 d . . . . .
H43 H 0.622343 1.750947 0.779534 0.054 Uiso 1 1 calc R U . . .
C42 C 0.64244(18) 1.8497(4) 0.8172(2) 0.0482(17) Uani 1 1 d . . . . .
H42 H 0.624135 1.862225 0.817506 0.058 Uiso 1 1 calc R U . . .
C33 C 0.96617(15) 1.4894(4) 1.0271(2) 0.0430(15) Uani 1 1 d . . . . .
H33 H 0.947675 1.455443 1.014656 0.052 Uiso 1 1 calc R U . . .
C40 C 0.69671(18) 1.8796(4) 0.8385(2) 0.0416(15) Uani 1 1 d . . . . .
H40 H 0.715900 1.911789 0.854301 0.050 Uiso 1 1 calc R U . . .
C35 C 1.01994(16) 1.5827(5) 1.0670(2) 0.0517(18) Uani 1 1 d . . . . .
H35 H 1.038590 1.616488 1.080613 0.062 Uiso 1 1 calc R U . . .
C48 C 0.66637(16) 1.8821(4) 0.9567(2) 0.0395(14) Uani 1 1 d . . . . .
H48 H 0.649211 1.866932 0.959007 0.047 Uiso 1 1 calc R U . . .
C44 C 0.6728(2) 1.9662(4) 0.8677(3) 0.0511(19) Uani 1 1 d . . . . .
H44A H 0.689721 2.003391 0.872502 0.061 Uiso 1 1 calc R U . . .
H44B H 0.651261 1.993859 0.851537 0.061 Uiso 1 1 calc R U . . .
C49 C 0.65858(18) 1.9156(4) 0.9168(2) 0.0451(16) Uani 1 1 d . . . . .
H49 H 0.635994 1.923790 0.891970 0.054 Uiso 1 1 calc R U . . .
C18 C 0.75968(19) 0.8768(4) 0.4865(3) 0.0508(18) Uani 1 1 d . . . . .
H18 H 0.766893 0.916998 0.508462 0.061 Uiso 1 1 calc R U . . .
C12 C 0.71614(14) 0.9041(4) 0.5150(2) 0.0343(12) Uani 1 1 d . . . . .
H12 H 0.739163 0.914267 0.536670 0.041 Uiso 1 1 calc R U . . .
C92 C 0.62292(14) 0.5100(3) 0.40275(19) 0.0322(12) Uani 1 1 d . . . . .
H92 H 0.604519 0.473378 0.394260 0.039 Uiso 1 1 calc R U . . .
C26 C 0.86314(13) 1.5896(4) 0.8114(2) 0.0365(14) Uani 1 1 d . . . . .
H26A H 0.871201 1.557694 0.797252 0.044 Uiso 1 1 calc R U . . .
H26B H 0.862613 1.644863 0.802898 0.044 Uiso 1 1 calc R U . . .
C10 C 0.67061(18) 0.8626(5) 0.4420(2) 0.0541(19) Uani 1 1 d . . . . .
H10 H 0.661475 0.843481 0.412290 0.065 Uiso 1 1 calc R U . . .
C36 C 0.99283(15) 1.5993(4) 1.0233(2) 0.0441(15) Uani 1 1 d . . . . .
H36 H 0.993068 1.643499 1.007689 0.053 Uiso 1 1 calc R U . . .
C96 C 0.60699(16) 0.6008(4) 0.4419(2) 0.0443(16) Uani 1 1 d . . . . .
H96A H 0.596310 0.652862 0.434509 0.053 Uiso 1 1 calc R U . . .
H96B H 0.590138 0.561239 0.434869 0.053 Uiso 1 1 calc R U . . .
C93 C 0.62455(14) 0.5243(3) 0.3625(2) 0.0332(12) Uani 1 1 d . . . . .
H93 H 0.606545 0.495687 0.334542 0.040 Uiso 1 1 calc R U . . .
O22 O 0.46777(13) 0.6921(4) 0.5150(3) 0.106(3) Uani 1 1 d . . . . .
C15 C 0.7190(2) 0.7905(4) 0.4301(2) 0.0476(16) Uani 1 1 d . . . . .
H15 H 0.697214 0.769394 0.412041 0.057 Uiso 1 1 calc R U . . .
C2 C 0.63831(13) 1.1477(3) 0.55764(18) 0.0288(11) Uani 1 1 d . . . . .
C9 C 0.65000(17) 0.8806(5) 0.4538(2) 0.055(2) Uani 1 1 d . . . . .
H9 H 0.626772 0.872963 0.432238 0.067 Uiso 1 1 calc R U . . .
C34 C 0.99488(18) 1.4777(5) 1.0712(2) 0.0537(19) Uani 1 1 d . . . . .
H34 H 0.995242 1.434705 1.088002 0.064 Uiso 1 1 calc R U . . .
C55 C 0.52017(17) 1.3132(5) 0.5862(4) 0.079(3) Uani 1 1 d . . . . .
C73 C 0.58700(17) 0.7642(5) 0.6009(4) 0.085(4) Uani 1 1 d . . . . .
C45 C 0.71467(19) 1.9269(4) 0.9479(3) 0.0496(18) Uani 1 1 d . . . . .
H45 H 0.731329 1.942214 0.944582 0.060 Uiso 1 1 calc R U . . .
C17 C 0.7809(2) 0.8465(5) 0.4773(3) 0.062(2) Uani 1 1 d . . . . .
H17 H 0.802798 0.867184 0.494018 0.074 Uiso 1 1 calc R U . . .
C16 C 0.7425(2) 0.7654(5) 0.4241(3) 0.058(2) Uani 1 1 d . . . . .
H16 H 0.736000 0.726510 0.401638 0.070 Uiso 1 1 calc R U . . .
C67 C 0.58448(17) 0.9008(6) 0.6940(3) 0.064(2) Uani 1 1 d . . . . .
C57 C 0.46358(18) 1.3369(5) 0.5422(4) 0.084(3) Uani 1 1 d . U . . .
H57 H 0.451399 1.387708 0.534063 0.101 Uiso 1 1 calc R U . . .
C46 C 0.72364(18) 1.8951(4) 0.9881(2) 0.0494(17) Uani 1 1 d . . . . .
H46 H 0.746447 1.889515 1.012744 0.059 Uiso 1 1 calc R U . . .
C58 C 0.43700(17) 1.2193(5) 0.5341(4) 0.076(3) Uani 1 1 d . . . . .
C61 C 0.55405(18) 1.1287(6) 0.6825(3) 0.070(3) Uani 1 1 d . . . . .
C71 C 0.59268(19) 0.7710(6) 0.6738(4) 0.102(5) Uani 1 1 d . . . . .
H71A H 0.597046 0.724833 0.693056 0.123 Uiso 1 1 calc R U . . .
H71B H 0.614339 0.794719 0.685276 0.123 Uiso 1 1 calc R U . . .
C64 C 0.46270(18) 1.0698(6) 0.6321(2) 0.065(3) Uani 1 1 d . . . . .
C62 C 0.51774(19) 1.0783(9) 0.6960(3) 0.101(5) Uani 1 1 d . . . . .
H62 H 0.523499 1.075654 0.727266 0.122 Uiso 1 1 calc R U . . .
C76 C 0.4982(2) 0.6860(6) 0.5393(5) 0.100(4) Uani 1 1 d . . . . .
C63 C 0.5057(2) 1.1580(8) 0.6763(4) 0.101(5) Uani 1 1 d . . . . .
H63 H 0.506692 1.194508 0.698466 0.122 Uiso 1 1 calc R U . . .
C74 C 0.5517(2) 0.6565(5) 0.5635(5) 0.102(5) Uani 1 1 d . . . . .
H74 H 0.561711 0.603658 0.567702 0.122 Uiso 1 1 calc R U . . .
C75 C 0.5524(2) 0.6814(5) 0.6044(5) 0.115(6) Uani 1 1 d . . . . .
H75 H 0.559010 0.636746 0.625919 0.137 Uiso 1 1 calc R U . . .
C59 C 0.53273(19) 1.2607(7) 0.6580(4) 0.104(5) Uani 1 1 d . . . . .
H59A H 0.555794 1.268182 0.668263 0.125 Uiso 1 1 calc R U . . .
H59B H 0.529282 1.295238 0.676595 0.125 Uiso 1 1 calc R U . . .
C77 C 0.58270(18) 0.7112(5) 0.5354(4) 0.082(3) Uani 1 1 d . U . . .
H77A H 0.601005 0.748989 0.546698 0.099 Uiso 1 1 calc R U . . .
H77B H 0.591821 0.658045 0.539262 0.099 Uiso 1 1 calc R U . . .
C60 C 0.44880(19) 1.2053(7) 0.6100(4) 0.103(5) Uani 1 1 d . . . . .
H60A H 0.450230 1.245704 0.630533 0.124 Uiso 1 1 calc R U . . .
H60B H 0.426158 1.182896 0.592275 0.124 Uiso 1 1 calc R U . . .
C66 C 0.4881(2) 0.9471(9) 0.6738(3) 0.101(5) Uani 1 1 d . . . . .
H66A H 0.464581 0.930479 0.654340 0.121 Uiso 1 1 calc R U . . .
H66B H 0.496495 0.941188 0.705938 0.121 Uiso 1 1 calc R U . . .
C70 C 0.4917(2) 0.8435(7) 0.6304(4) 0.083(3) Uani 1 1 d . . . . .
C78 C 0.5031(2) 0.6156(5) 0.4855(4) 0.089(3) Uani 1 1 d . U . . .
H78A H 0.514569 0.564573 0.492882 0.107 Uiso 1 1 calc R U . . .
H78B H 0.479418 0.605130 0.471253 0.107 Uiso 1 1 calc R U . . .
C65 C 0.57184(18) 1.0072(8) 0.7257(3) 0.091(4) Uani 1 1 d . . . . .
H65A H 0.593337 1.026323 0.733686 0.109 Uiso 1 1 calc R U . . .
H65B H 0.574017 1.002056 0.754356 0.109 Uiso 1 1 calc R U . . .
N22 N 0.51872(17) 0.7075(5) 0.5852(4) 0.095(3) Uani 1 1 d . . . . .
N17 N 0.51512(17) 0.7928(5) 0.6365(3) 0.093(3) Uani 1 1 d . . . . .
N15 N 0.57385(15) 0.8258(5) 0.6787(3) 0.076(2) Uani 1 1 d . . . . .
N18 N 0.50689(17) 0.8963(6) 0.6652(3) 0.089(3) Uani 1 1 d . . . . .
N16 N 0.56533(15) 0.9319(6) 0.7052(2) 0.071(2) Uani 1 1 d . . . . .
C56 C 0.47512(18) 1.3076(5) 0.5891(4) 0.085(3) Uani 1 1 d . U . . .
H56 H 0.473578 1.348988 0.607149 0.101 Uiso 1 1 calc R U . . .
C69 C 0.5416(2) 0.8745(9) 0.6997(3) 0.103(5) Uani 1 1 d . . . . .
H69 H 0.545824 0.862728 0.729488 0.124 Uiso 1 1 calc R U . . .
C68 C 0.5474(2) 0.8025(8) 0.6807(4) 0.101(4) Uani 1 1 d . . . . .
H68 H 0.553426 0.755803 0.700700 0.121 Uiso 1 1 calc R U . . .
N4 N 1.02179(14) 1.5227(4) 1.0914(2) 0.0551(16) Uani 1 1 d . . . . .
C30 C 0.92952(14) 1.6358(3) 0.9326(2) 0.0372(13) Uani 1 1 d . . . . .
H30 H 0.942351 1.679954 0.950044 0.045 Uiso 1 1 calc R U . . .
C24 C 0.80829(13) 1.6121(3) 0.79764(18) 0.0286(11) Uani 1 1 d . . . . .
H24 H 0.817126 1.658952 0.814826 0.034 Uiso 1 1 calc R U . . .
C72 C 0.5062(2) 0.7194(7) 0.6125(5) 0.120(6) Uani 1 1 d . . . . .
H72A H 0.481730 0.715317 0.592046 0.144 Uiso 1 1 calc R U . . .
H72B H 0.514675 0.676474 0.635025 0.144 Uiso 1 1 calc R U . . .

loop_
_atom_site_aniso_label
_atom_site_aniso_U_11
_atom_site_aniso_U_22
_atom_site_aniso_U_33
_atom_site_aniso_U_23
_atom_site_aniso_U_13
_atom_site_aniso_U_12
U1 0.01765(9) 0.01720(9) 0.03396(10) -0.00248(7) 0.01118(8) -0.00039(6)
U2 0.01790(9) 0.01954(9) 0.04369(12) -0.00818(8) 0.01479(9) -0.00262(7)
U3 0.01882(11) 0.03983(14) 0.1062(3) -0.04017(15) 0.02396(13) -0.00936(9)
O23 0.026(3) 0.141(6) 0.070(4) 0.028(4) 0.015(3) -0.009(3)
O14 0.0251(18) 0.0268(19) 0.041(2) -0.0069(16) 0.0214(18) -0.0023(15)
O13 0.0249(19) 0.026(2) 0.047(2) 0.0005(17) 0.0215(18) -0.0005(15)
O10 0.0273(19) 0.0241(19) 0.033(2) -0.0009(15) 0.0124(17) 0.0013(15)
O2 0.029(2) 0.029(2) 0.040(2) 0.0048(17) 0.0079(18) -0.0041(16)
O1 0.039(2) 0.027(2) 0.040(2) -0.0092(17) 0.025(2) -0.0068(17)
O12 0.0206(18) 0.027(2) 0.038(2) -0.0031(16) 0.0116(17) -0.0040(15)
O8 0.0206(19) 0.027(2) 0.065(3) -0.016(2) 0.018(2) -0.0056(16)
O15 0.025(2) 0.036(2) 0.058(3) -0.016(2) 0.024(2) -0.0086(17)
O3 0.052(3) 0.030(2) 0.061(3) 0.008(2) 0.042(2) 0.0015(19)
O7 0.0163(18) 0.029(2) 0.069(3) -0.024(2) 0.017(2) -0.0059(15)
O16 0.025(2) 0.051(3) 0.037(2) -0.012(2) 0.0116(18) 0.0059(18)
O11 0.040(2) 0.036(2) 0.043(3) -0.002(2) 0.010(2) 0.0102(19)
O32 0.053(3) 0.034(2) 0.069(3) 0.009(2) 0.047(3) 0.019(2)
O30 0.039(2) 0.035(2) 0.039(2) 0.0075(18) 0.024(2) 0.0119(18)
O28 0.042(2) 0.034(2) 0.043(2) 0.0107(19) 0.023(2) 0.0148(19)
O4 0.040(2) 0.034(2) 0.043(3) -0.0080(19) 0.008(2) 0.0101(19)
O27 0.031(2) 0.037(2) 0.047(2) 0.0117(19) 0.024(2) 0.0154(17)
O29 0.038(2) 0.047(3) 0.047(3) 0.016(2) 0.023(2) 0.020(2)
N24 0.033(2) 0.027(2) 0.040(3) 0.006(2) 0.024(2) 0.0087(19)
N28 0.031(2) 0.027(2) 0.034(3) 0.0050(19) 0.019(2) 0.0115(19)
O26 0.048(3) 0.045(3) 0.050(3) 0.017(2) 0.032(2) 0.025(2)
N30 0.036(3) 0.026(2) 0.043(3) 0.007(2) 0.029(2) 0.0110(19)
O31 0.044(2) 0.032(2) 0.048(3) 0.0036(18) 0.032(2) 0.0110(18)
N23 0.027(2) 0.031(2) 0.039(3) 0.002(2) 0.020(2) 0.0076(19)
N35 0.034(2) 0.033(3) 0.031(2) 0.007(2) 0.021(2) 0.006(2)
O33 0.059(3) 0.040(3) 0.066(3) 0.011(2) 0.045(3) 0.021(2)
N37 0.033(2) 0.032(3) 0.037(3) 0.011(2) 0.020(2) 0.007(2)
N29 0.046(3) 0.032(3) 0.056(3) 0.015(2) 0.040(3) 0.017(2)
O5 0.037(3) 0.071(4) 0.097(4) -0.049(3) 0.040(3) -0.025(3)
O9 0.037(3) 0.058(3) 0.146(6) -0.066(4) 0.056(3) -0.027(2)
N25 0.033(2) 0.026(2) 0.042(3) 0.0049(19) 0.027(2) 0.0083(19)
N2 0.091(5) 0.054(4) 0.088(5) 0.016(4) 0.075(5) 0.022(4)
N3 0.016(2) 0.030(2) 0.037(3) 0.012(2) 0.0088(19) 0.0016(17)
N6 0.036(3) 0.050(3) 0.036(3) 0.003(2) 0.020(2) 0.004(2)
N11 0.027(3) 0.134(7) 0.055(4) -0.046(4) 0.024(3) -0.022(4)
N34 0.036(3) 0.035(3) 0.040(3) 0.010(2) 0.027(2) 0.010(2)
N13 0.031(3) 0.175(9) 0.044(4) -0.001(5) 0.020(3) -0.029(4)
N26 0.036(3) 0.028(2) 0.040(3) 0.002(2) 0.026(2) 0.007(2)
N14 0.026(3) 0.123(7) 0.092(6) -0.072(5) 0.029(3) -0.018(4)
N31 0.032(2) 0.028(2) 0.034(3) 0.0072(19) 0.019(2) 0.0064(19)
N12 0.027(3) 0.119(7) 0.090(5) -0.066(5) 0.033(3) -0.017(4)
N36 0.036(3) 0.033(3) 0.032(3) 0.004(2) 0.020(2) 0.006(2)
N9 0.021(3) 0.073(5) 0.142(8) -0.058(5) 0.032(4) -0.015(3)
N7 0.022(3) 0.062(4) 0.120(6) -0.045(4) 0.030(3) -0.012(3)
O18 0.022(2) 0.052(3) 0.126(5) -0.053(3) 0.029(3) -0.015(2)
N1 0.030(2) 0.034(3) 0.036(3) -0.006(2) 0.021(2) -0.0034(19)
N8 0.023(3) 0.042(4) 0.172(9) -0.032(5) 0.031(4) -0.007(3)
N10 0.019(3) 0.045(4) 0.145(8) -0.031(4) 0.024(4) -0.008(3)
O20 0.025(2) 0.069(3) 0.061(3) 0.011(3) 0.017(2) -0.001(2)
C37 0.024(2) 0.026(3) 0.031(3) 0.000(2) 0.013(2) 0.000(2)
N38 0.033(3) 0.043(3) 0.033(3) 0.011(2) 0.019(2) 0.012(2)
O19 0.034(3) 0.093(4) 0.088(4) -0.041(3) 0.040(3) -0.014(3)
N27 0.039(3) 0.029(2) 0.041(3) 0.011(2) 0.027(2) 0.012(2)
N5 0.072(4) 0.026(2) 0.056(3) -0.006(2) 0.054(3) -0.006(2)
C1 0.023(3) 0.029(3) 0.037(3) -0.003(2) 0.012(2) -0.001(2)
O24 0.031(2) 0.121(5) 0.042(3) -0.019(3) 0.020(2) -0.026(3)
O25 0.030(2) 0.050(3) 0.137(6) -0.040(3) 0.045(3) -0.012(2)
N32 0.038(3) 0.039(3) 0.038(3) 0.014(2) 0.026(2) 0.016(2)
C81 0.034(3) 0.036(3) 0.033(3) 0.007(2) 0.023(3) 0.011(2)
O21 0.020(2) 0.041(3) 0.136(6) 0.005(3) 0.015(3) -0.003(2)
O17 0.039(3) 0.072(4) 0.215(9) -0.084(5) 0.069(5) -0.027(3)
O6 0.030(3) 0.036(3) 0.117(5) -0.018(3) -0.003(3) 0.009(2)
N33 0.039(3) 0.043(3) 0.039(3) 0.015(2) 0.027(2) 0.017(2)
C19 0.029(3) 0.015(2) 0.013(2) -0.0013(17) 0.000(2) -0.0005(19)
C97 0.037(3) 0.027(3) 0.034(3) 0.010(2) 0.022(3) 0.005(2)
C86 0.037(3) 0.030(3) 0.039(3) 0.006(2) 0.028(3) 0.009(2)
N21 0.021(3) 0.048(4) 0.158(9) -0.008(5) 0.023(4) -0.003(3)
N19 0.023(3) 0.039(4) 0.127(7) 0.003(4) 0.013(4) -0.003(3)
N20 0.021(3) 0.044(4) 0.152(9) 0.009(5) 0.019(4) -0.003(3)
C20 0.020(2) 0.020(2) 0.025(2) 0.0062(19) 0.010(2) 0.0020(18)
C28 0.030(3) 0.028(3) 0.033(3) 0.008(2) 0.014(2) 0.000(2)
C80 0.028(3) 0.031(3) 0.034(3) 0.005(2) 0.021(2) 0.008(2)
C101 0.040(3) 0.029(3) 0.033(3) 0.006(2) 0.021(3) 0.007(2)
C87 0.029(3) 0.027(3) 0.033(3) 0.006(2) 0.019(2) 0.011(2)
C25 0.021(2) 0.022(2) 0.029(3) -0.001(2) 0.011(2) 0.0000(19)
C38 0.027(3) 0.030(3) 0.027(3) -0.003(2) 0.014(2) 0.002(2)
C3 0.027(3) 0.036(3) 0.035(3) 0.002(2) 0.014(2) 0.003(2)
C23 0.017(2) 0.030(3) 0.035(3) 0.014(2) 0.009(2) 0.000(2)
C7 0.027(3) 0.036(3) 0.027(3) -0.003(2) 0.013(2) 0.001(2)
C53 0.044(3) 0.034(3) 0.043(4) 0.002(3) 0.027(3) -0.001(3)
C52 0.035(3) 0.061(4) 0.030(3) -0.006(3) 0.015(3) -0.004(3)
C88 0.039(3) 0.036(3) 0.038(3) 0.010(2) 0.026(3) 0.014(3)
C54 0.037(3) 0.037(3) 0.038(3) -0.009(3) 0.020(3) -0.011(3)
C102 0.032(3) 0.038(3) 0.046(3) 0.003(3) 0.028(3) 0.007(2)
C39 0.037(3) 0.030(3) 0.046(3) -0.008(2) 0.030(3) -0.006(2)
C91 0.033(3) 0.024(3) 0.034(3) 0.007(2) 0.017(2) 0.005(2)
C22 0.021(2) 0.035(3) 0.037(3) 0.008(2) 0.013(2) 0.003(2)
C6 0.032(3) 0.034(3) 0.031(3) 0.000(2) 0.016(2) 0.006(2)
C32 0.022(3) 0.043(3) 0.035(3) 0.000(2) 0.015(2) -0.001(2)
C4 0.024(3) 0.040(3) 0.026(3) -0.003(2) 0.010(2) -0.003(2)
C21 0.023(2) 0.023(3) 0.034(3) 0.000(2) 0.012(2) 0.001(2)
C79 0.033(3) 0.033(3) 0.034(3) 0.002(2) 0.023(3) 0.008(2)
C29 0.019(2) 0.034(3) 0.037(3) 0.010(2) 0.011(2) -0.004(2)
C82 0.038(3) 0.026(3) 0.034(3) 0.006(2) 0.024(3) 0.009(2)
C41 0.066(4) 0.025(3) 0.050(4) 0.004(3) 0.046(4) 0.005(3)
C27 0.025(3) 0.033(3) 0.040(3) 0.004(2) 0.012(3) -0.007(2)
C85 0.044(3) 0.025(3) 0.034(3) 0.002(2) 0.026(3) 0.009(2)
C13 0.032(3) 0.032(3) 0.037(3) -0.007(2) 0.020(3) -0.001(2)
C8 0.031(3) 0.036(3) 0.045(3) -0.008(3) 0.026(3) -0.006(2)
C98 0.032(3) 0.035(3) 0.036(3) 0.008(2) 0.023(3) 0.005(2)
C90 0.038(3) 0.044(4) 0.047(4) 0.021(3) 0.030(3) 0.019(3)
C51 0.040(3) 0.051(4) 0.046(4) -0.014(3) 0.026(3) -0.019(3)
C94 0.028(3) 0.040(3) 0.046(3) 0.008(3) 0.024(3) 0.010(2)
C89 0.048(4) 0.029(3) 0.043(3) 0.013(2) 0.031(3) 0.014(3)
C95 0.042(3) 0.028(3) 0.042(3) 0.008(2) 0.025(3) 0.003(2)
C11 0.039(3) 0.029(3) 0.042(3) -0.005(2) 0.028(3) -0.001(2)
C99 0.031(3) 0.040(3) 0.038(3) 0.006(3) 0.023(3) 0.000(2)
C83 0.033(3) 0.029(3) 0.042(3) 0.002(2) 0.025(3) 0.011(2)
C31 0.027(3) 0.029(3) 0.044(3) 0.007(2) 0.016(3) -0.001(2)
C5 0.027(3) 0.034(3) 0.036(3) -0.007(2) 0.020(2) -0.004(2)
C50 0.035(3) 0.038(3) 0.035(3) -0.003(2) 0.020(3) -0.006(2)
C14 0.051(4) 0.031(3) 0.050(4) 0.004(3) 0.038(3) 0.005(3)
C84 0.035(3) 0.022(3) 0.042(3) 0.008(2) 0.025(3) 0.011(2)
C100 0.029(3) 0.044(3) 0.043(3) 0.008(3) 0.026(3) 0.009(2)
C47 0.041(3) 0.034(3) 0.038(3) -0.011(2) 0.026(3) -0.014(3)
C43 0.027(3) 0.055(4) 0.053(4) -0.015(3) 0.024(3) -0.004(3)
C42 0.046(4) 0.055(4) 0.055(4) -0.003(3) 0.036(4) 0.012(3)
C33 0.028(3) 0.060(4) 0.034(3) 0.010(3) 0.015(3) -0.001(3)
C40 0.060(4) 0.029(3) 0.054(4) -0.011(3) 0.044(4) -0.011(3)
C35 0.026(3) 0.065(5) 0.047(4) -0.006(3) 0.013(3) -0.008(3)
C48 0.045(3) 0.043(3) 0.047(4) -0.001(3) 0.036(3) 0.000(3)
C44 0.101(6) 0.029(3) 0.065(5) 0.006(3) 0.073(5) 0.006(3)
C49 0.052(4) 0.053(4) 0.045(4) 0.006(3) 0.037(3) 0.009(3)
C18 0.056(4) 0.039(4) 0.081(5) -0.004(3) 0.054(4) -0.002(3)
C12 0.026(3) 0.040(3) 0.037(3) -0.004(2) 0.018(3) 0.000(2)
C92 0.026(3) 0.033(3) 0.035(3) 0.003(2) 0.016(2) -0.001(2)
C26 0.017(2) 0.045(3) 0.034(3) 0.014(3) 0.008(2) -0.003(2)
C10 0.046(4) 0.076(5) 0.045(4) -0.029(4) 0.030(3) -0.017(4)
C36 0.027(3) 0.047(4) 0.043(4) 0.000(3) 0.013(3) -0.005(3)
C96 0.035(3) 0.061(4) 0.043(4) 0.016(3) 0.026(3) 0.020(3)
C93 0.029(3) 0.031(3) 0.034(3) 0.006(2) 0.016(2) 0.005(2)
O22 0.024(3) 0.083(5) 0.153(7) -0.002(5) 0.020(4) -0.007(3)
C15 0.062(4) 0.047(4) 0.045(4) -0.001(3) 0.037(4) 0.006(3)
C2 0.023(2) 0.030(3) 0.026(3) -0.003(2) 0.010(2) -0.004(2)
C9 0.033(3) 0.088(6) 0.045(4) -0.030(4) 0.023(3) -0.022(4)
C34 0.043(4) 0.077(5) 0.038(4) 0.013(4) 0.022(3) 0.003(4)
C55 0.025(3) 0.042(4) 0.136(9) -0.052(5) 0.030(5) -0.015(3)
C73 0.018(3) 0.036(4) 0.132(9) 0.012(5) 0.007(4) 0.006(3)
C45 0.061(5) 0.044(4) 0.063(5) -0.021(3) 0.048(4) -0.028(3)
C17 0.067(5) 0.056(5) 0.094(6) 0.009(4) 0.065(5) 0.004(4)
C16 0.090(6) 0.054(5) 0.053(4) 0.007(4) 0.054(5) 0.023(4)
C67 0.024(3) 0.091(6) 0.052(4) 0.026(4) 0.009(3) 0.003(4)
C57 0.027(3) 0.046(4) 0.143(7) -0.036(5) 0.032(4) -0.006(3)
C46 0.043(4) 0.058(4) 0.050(4) -0.013(3) 0.029(3) -0.024(3)
C58 0.023(3) 0.049(5) 0.142(9) -0.036(5) 0.042(5) -0.005(3)
C61 0.031(4) 0.111(8) 0.068(5) -0.057(5) 0.028(4) -0.021(4)
C71 0.021(4) 0.069(6) 0.137(10) 0.042(6) 0.004(5) 0.004(4)
C64 0.035(4) 0.134(8) 0.032(4) -0.029(4) 0.024(3) -0.019(4)
C62 0.025(4) 0.237(16) 0.046(5) -0.057(7) 0.024(4) -0.022(6)
C76 0.031(4) 0.057(6) 0.147(11) 0.003(6) 0.018(6) -0.012(4)
C63 0.029(4) 0.184(12) 0.090(7) -0.094(8) 0.035(5) -0.026(6)
C74 0.034(4) 0.033(4) 0.173(12) -0.001(6) 0.026(6) -0.002(3)
C75 0.025(4) 0.041(5) 0.192(14) 0.039(7) 0.018(6) 0.000(3)
C59 0.032(4) 0.121(9) 0.147(10) -0.105(8) 0.047(6) -0.034(5)
C77 0.022(3) 0.050(4) 0.133(7) -0.009(5) 0.023(4) -0.001(3)
C60 0.026(4) 0.116(9) 0.155(11) -0.083(8) 0.048(6) -0.020(5)
C66 0.037(4) 0.220(15) 0.051(5) 0.022(7) 0.029(4) -0.015(6)
C70 0.034(4) 0.121(9) 0.082(7) 0.044(6) 0.029(5) -0.002(5)
C78 0.035(4) 0.046(4) 0.140(8) -0.018(5) 0.027(4) -0.013(3)
C65 0.027(4) 0.210(13) 0.033(4) -0.021(6) 0.016(3) -0.025(6)
N22 0.028(3) 0.066(5) 0.149(9) 0.021(5) 0.031(5) -0.006(3)
N17 0.032(3) 0.098(6) 0.109(7) 0.043(5) 0.019(4) -0.009(4)
N15 0.025(3) 0.079(5) 0.091(5) 0.033(4) 0.017(3) -0.003(3)
N18 0.031(3) 0.165(9) 0.057(5) 0.034(5) 0.019(3) -0.013(5)
N16 0.026(3) 0.128(7) 0.043(4) 0.021(4) 0.011(3) -0.005(4)
C56 0.028(3) 0.066(5) 0.137(7) -0.050(5) 0.037(4) -0.004(3)
C69 0.031(4) 0.193(14) 0.055(5) 0.057(7) 0.009(4) -0.019(6)
C68 0.038(5) 0.122(10) 0.099(8) 0.056(7) 0.017(5) -0.010(5)
N4 0.031(3) 0.084(5) 0.035(3) -0.001(3) 0.011(2) -0.001(3)
C30 0.025(3) 0.030(3) 0.047(4) 0.001(3) 0.016(3) -0.003(2)
C24 0.022(2) 0.024(3) 0.029(3) 0.001(2) 0.009(2) -0.007(2)
C72 0.033(4) 0.095(8) 0.157(12) 0.049(8) 0.016(6) -0.022(5)

loop_
_atom_type_symbol
_atom_type_description
_atom_type_scat_dispersion_real
_atom_type_scat_dispersion_imag
_atom_type_scat_source
C C 0.0033 0.0016 'International Tables Vol C Tables 4.2.6.8 and 6.1.1.4'
H H 0.0000 0.0000 'International Tables Vol C Tables 4.2.6.8 and 6.1.1.4'
N N 0.0061 0.0033 'International Tables Vol C Tables 4.2.6.8 and 6.1.1.4'
O O 0.0106 0.0060 'International Tables Vol C Tables 4.2.6.8 and 6.1.1.4'
U U -9.6767 9.6646 'International Tables Vol C Tables 4.2.6.8 and 6.1.1.4'

loop_
_geom_angle_atom_site_label_1
_geom_angle_atom_site_label_2
_geom_angle_atom_site_label_3
_geom_angle
_geom_angle_site_symmetry_1
_geom_angle_site_symmetry_3
_geom_angle_publ_flag
O10 U1 U3 107.90(9) . . ?
O10 U1 O12 138.38(13) . . ?
O10 U1 O16 70.18(13) . . ?
O2 U1 U3 100.98(14) . . ?
O2 U1 O10 88.21(17) . . ?
O2 U1 O12 91.38(16) . . ?
O2 U1 O8 95.04(18) . . ?
O2 U1 O7 91.7(2) . . ?
O2 U1 O16 89.67(18) . . ?
O1 U1 U3 82.83(13) . . ?
O1 U1 O10 90.54(16) . . ?
O1 U1 O2 176.2(2) . . ?
O1 U1 O12 87.16(16) . . ?
O1 U1 O8 88.00(18) . . ?
O1 U1 O7 91.50(19) . . ?
O1 U1 O16 86.52(18) . . ?
O12 U1 U3 112.99(9) . . ?
O12 U1 O16 68.20(14) . . ?
O8 U1 U3 36.09(10) . . ?
O8 U1 O10 72.16(14) . . ?
O8 U1 O12 149.08(14) . . ?
O8 U1 O16 141.86(14) . . ?
O7 U1 U3 35.34(9) . . ?
O7 U1 O10 142.26(13) . . ?
O7 U1 O12 79.36(13) . . ?
O7 U1 O8 70.26(14) . . ?
O7 U1 O16 147.56(14) . . ?
O16 U1 U3 169.18(12) . . ?
O14 U2 U3 161.25(8) . . ?
O14 U2 C37 26.18(13) . . ?
O13 U2 U3 120.85(10) . . ?
O13 U2 O14 77.88(13) . . ?
O13 U2 O15 129.51(13) . . ?
O13 U2 C37 103.99(14) . . ?
O15 U2 U3 109.47(9) . . ?
O15 U2 O14 51.96(12) . . ?
O15 U2 C37 25.80(14) . . ?
O3 U2 U3 93.36(15) . . ?
O3 U2 O14 87.71(18) . . ?
O3 U2 O13 88.27(17) . . ?
O3 U2 O15 84.74(18) . . ?
O3 U2 O7 90.0(2) . . ?
O3 U2 O4 175.5(2) . . ?
O3 U2 O9 94.3(2) . . ?
O3 U2 C37 86.59(18) . . ?
O7 U2 U3 35.12(10) . . ?
O7 U2 O14 163.60(13) . . ?
O7 U2 O13 85.82(14) . . ?
O7 U2 O15 143.90(14) . . ?
O7 U2 O9 72.21(16) . . ?
O7 U2 C37 169.47(16) . . ?
O4 U2 U3 91.10(15) . . ?
O4 U2 O14 87.98(17) . . ?
O4 U2 O13 89.68(19) . . ?
O4 U2 O15 93.52(19) . . ?
O4 U2 O7 93.86(19) . . ?
O4 U2 O9 89.1(3) . . ?
O4 U2 C37 90.06(18) . . ?
O9 U2 U3 37.11(12) . . ?
O9 U2 O14 124.15(14) . . ?
O9 U2 O13 157.87(16) . . ?
O9 U2 O15 72.62(15) . . ?
O9 U2 C37 98.11(16) . . ?
C37 U2 U3 135.15(11) . . ?
U2 U3 U1 69.431(6) . . ?
O8 U3 U1 37.13(9) . . ?
O8 U3 U2 105.66(9) . . ?
O8 U3 O9 142.63(15) . . ?
O8 U3 O18 72.98(15) . . ?
O8 U3 O17 144.48(16) . . ?
O7 U3 U1 35.34(10) . . ?
O7 U3 U2 34.40(10) . . ?
O7 U3 O8 71.28(14) . . ?
O7 U3 O9 71.36(15) . . ?
O7 U3 O18 144.21(15) . . ?
O7 U3 O17 144.21(17) . . ?
O5 U3 U1 85.09(16) . . ?
O5 U3 U2 92.39(15) . . ?
O5 U3 O8 91.4(2) . . ?
O5 U3 O7 92.0(2) . . ?
O5 U3 O9 90.5(3) . . ?
O5 U3 O18 87.0(2) . . ?
O5 U3 O17 86.8(3) . . ?
O5 U3 O6 174.6(2) . . ?
O9 U3 U1 106.04(11) . . ?
O9 U3 U2 36.98(11) . . ?
O9 U3 O18 144.38(16) . . ?
O9 U3 O17 72.89(17) . . ?
O18 U3 U1 109.12(11) . . ?
O18 U3 U2 178.48(11) . . ?
O17 U3 U1 171.8(2) . . ?
O17 U3 U2 109.87(13) . . ?
O17 U3 O18 71.49(17) . . ?
O6 U3 U1 99.6(2) . . ?
O6 U3 U2 91.79(17) . . ?
O6 U3 O8 90.8(2) . . ?
O6 U3 O7 93.4(2) . . ?
O6 U3 O9 90.7(3) . . ?
O6 U3 O18 88.9(2) . . ?
O6 U3 O17 88.6(3) . . ?
C37 O14 U2 93.0(3) . . ?
C19 O13 U2 131.1(3) . . ?
C1 O10 U1 129.9(3) . . ?
C19 O12 U1 140.7(3) . . ?
U3 O8 U1 106.79(16) . . ?
C37 O15 U2 95.6(3) . . ?
U1 O7 U3 109.31(15) . . ?
U2 O7 U1 138.99(17) . . ?
U2 O7 U3 110.48(17) . . ?
U1 O16 H16A 109.3 . . ?
U1 O16 H16B 109.4 . . ?
H16A O16 H16B 104.5 . . ?
C102 N24 C81 123.1(5) . . ?
C79 N24 C81 112.1(5) . . ?
C79 N24 C102 122.9(5) . . ?
C85 N28 C87 112.0(5) . . ?
C85 N28 C83 120.8(5) . . ?
C83 N28 C87 120.9(5) . . ?
C88 N30 C87 112.8(5) . . ?
C88 N30 C84 122.4(5) . . ?
C84 N30 C87 121.0(4) . . ?
C79 N23 C80 112.5(5) . . ?
C79 N23 C83 122.9(5) . . ?
C83 N23 C80 123.1(5) . . ?
C97 N35 C101 122.4(5) . . ?
C97 N35 C98 114.1(5) . . ?
C98 N35 C101 120.9(5) . . ?
C102 N37 C98 123.0(5) . . ?
C100 N37 C102 122.5(5) . . ?
C100 N37 C98 113.4(5) . . ?
C88 N29 C86 112.8(5) . . ?
C88 N29 C90 123.8(5) . . ?
C90 N29 C86 121.9(5) . . ?
U2 O9 U3 105.92(19) . . ?
C82 N25 C80 111.8(5) . . ?
C82 N25 C84 120.8(4) . . ?
C84 N25 C80 123.0(5) . . ?
C17 N2 C16 116.1(7) . . ?
C27 N3 C31 120.2(5) . . ?
C27 N3 C26 119.3(5) . . ?
C31 N3 C26 120.4(5) . . ?
C53 N6 C52 116.7(6) . . ?
C61 N11 C62 110.4(9) . . ?
C61 N11 C65 120.7(7) . . ?
C65 N11 C62 124.9(9) . . ?
C90 N34 C93 122.6(5) . . ?
C94 N34 C90 120.5(5) . . ?
C94 N34 C93 112.3(5) . . ?
C64 N13 C62 111.0(10) . . ?
C64 N13 C66 122.9(8) . . ?
C66 N13 C62 124.4(9) . . ?
C101 N26 C81 124.3(5) . . ?
C82 N26 C81 113.1(5) . . ?
C82 N26 C101 122.0(5) . . ?
C64 N14 C63 113.3(10) . . ?
C64 N14 C60 121.3(7) . . ?
C60 N14 C63 124.6(9) . . ?
C91 N31 C95 122.2(5) . 7_666 ?
C91 N31 C92 111.5(5) . . ?
C95 N31 C92 122.6(5) 7_666 . ?
C61 N12 C63 111.5(10) . . ?
C61 N12 C59 120.3(7) . . ?
C59 N12 C63 123.0(8) . . ?
C97 N36 C95 122.4(5) . . ?
C97 N36 C99 112.8(5) . . ?
C95 N36 C99 123.4(5) . . ?
C58 N9 C60 123.2(8) . . ?
C58 N9 C56 110.2(10) . . ?
C60 N9 C56 126.5(9) . . ?
C55 N7 C59 123.0(7) . . ?
C55 N7 C56 110.3(9) . . ?
C59 N7 C56 122.5(9) . . ?
C55 O18 U3 125.5(4) . . ?
C13 N1 C8 120.7(5) . . ?
C13 N1 C9 119.7(5) . . ?
C9 N1 C8 119.4(5) . . ?
C55 N8 C57 110.4(11) . . ?
C55 N8 C78 125.1(8) . 5_676 ?
C78 N8 C57 124.4(9) 5_676 . ?
C58 N10 C57 112.3(10) . . ?
C58 N10 C77 119.2(7) . 5_676 ?
C77 N10 C57 121.1(8) 5_676 . ?
O14 C37 U2 60.8(3) . . ?
O14 C37 C38 121.2(5) . . ?
O15 C37 U2 58.6(3) . . ?
O15 C37 O14 119.3(5) . . ?
O15 C37 C38 119.5(5) . . ?
C38 C37 U2 176.0(4) . . ?
C100 N38 C99 112.3(5) . . ?
C100 N38 C96 121.1(5) . 7_666 ?
C96 N38 C99 123.6(6) 7_666 . ?
C85 N27 C86 111.7(5) . . ?
C85 N27 C89 120.8(5) . . ?
C89 N27 C86 120.9(5) . . ?
C49 N5 C44 118.8(6) . . ?
C49 N5 C45 120.8(6) . . ?
C45 N5 C44 120.2(6) . . ?
O10 C1 C2 116.8(5) . . ?
O11 C1 O10 124.2(5) . . ?
O11 C1 C2 119.0(5) . . ?
C91 N32 C89 122.5(5) . . ?
C91 N32 C93 112.8(5) . . ?
C93 N32 C89 123.6(5) . . ?
N24 C81 H81 111.7 . . ?
N24 C81 C80 103.2(4) . . ?
N26 C81 N24 114.9(5) . . ?
N26 C81 H81 111.7 . . ?
N26 C81 C80 103.0(4) . . ?
C80 C81 H81 111.7 . . ?
U3 O17 H17A 117.9 . . ?
U3 O17 H17B 116.3 . . ?
H17A O17 H17B 96.2 . . ?
C94 N33 C92 112.5(5) . . ?
C94 N33 C96 121.7(5) . . ?
C96 N33 C92 123.7(5) . . ?
O13 C19 C20 116.7(4) . . ?
O12 C19 O13 122.6(5) . . ?
O12 C19 C20 120.6(5) . . ?
O30 C97 N35 126.6(6) . . ?
O30 C97 N36 125.8(6) . . ?
N35 C97 N36 107.6(5) . . ?
N29 C86 H86 112.0 . . ?
N29 C86 C87 102.8(4) . . ?
N27 C86 N29 113.7(5) . . ?
N27 C86 H86 112.0 . . ?
N27 C86 C87 103.6(5) . . ?
C87 C86 H86 112.0 . . ?
C76 N21 C74 113.7(11) . . ?
C76 N21 C78 122.3(8) . . ?
C74 N21 C78 122.0(9) . . ?
C73 N19 C74 113.7(11) . . ?
C73 N19 C77 120.9(8) . . ?
C74 N19 C77 120.8(9) . . ?
C73 N20 C71 123.9(7) . . ?
C73 N20 C75 109.6(11) . . ?
C75 N20 C71 125.0(11) . . ?
C25 C20 C19 120.9(5) . . ?
C21 C20 C19 118.9(5) . . ?
C21 C20 C25 120.0(5) . . ?
C29 C28 H28 119.5 . . ?
C27 C28 H28 119.5 . . ?
C27 C28 C29 120.9(5) . . ?
N23 C80 N25 114.1(4) . . ?
N23 C80 C81 103.0(4) . . ?
N23 C80 H80 111.8 . . ?
N25 C80 C81 103.6(4) . . ?
N25 C80 H80 111.8 . . ?
C81 C80 H80 111.8 . . ?
N35 C101 H10A 108.7 . . ?
N35 C101 H10B 108.7 . . ?
N26 C101 N35 114.3(5) . . ?
N26 C101 H10A 108.7 . . ?
N26 C101 H10B 108.7 . . ?
H10A C101 H10B 107.6 . . ?
N28 C87 N30 113.0(5) . . ?
N28 C87 C86 103.8(4) . . ?
N28 C87 H87 112.0 . . ?
N30 C87 C86 103.3(4) . . ?
N30 C87 H87 112.0 . . ?
C86 C87 H87 112.0 . . ?
C20 C25 H25 120.1 . . ?
C24 C25 C20 119.8(5) . . ?
C24 C25 H25 120.1 . . ?
C39 C38 C37 121.3(5) . . ?
C39 C38 C43 119.2(5) . . ?
C43 C38 C37 119.5(5) . . ?
C4 C3 H3 119.8 . . ?
C4 C3 C2 120.4(5) . . ?
C2 C3 H3 119.8 . . ?
C22 C23 C26 120.0(6) . . ?
C22 C23 C24 120.0(5) . . ?
C24 C23 C26 119.9(5) . . ?
C6 C7 H7 120.2 . . ?
C2 C7 H7 120.2 . . ?
C2 C7 C6 119.7(5) . . ?
N6 C53 H53 117.9 . . ?
N6 C53 C54 124.1(6) . . ?
C54 C53 H53 117.9 . . ?
N6 C52 H52 118.2 . . ?
N6 C52 C51 123.7(6) . . ?
C51 C52 H52 118.2 . . ?
O32 C88 N30 126.0(6) . . ?
O32 C88 N29 126.0(6) . . ?
N30 C88 N29 108.0(5) . . ?
C53 C54 H54 120.7 . . ?
C53 C54 C50 118.7(6) . . ?
C50 C54 H54 120.7 . . ?
N24 C102 N37 114.5(5) . . ?
N24 C102 H10C 108.6 . . ?
N24 C102 H10D 108.6 . . ?
N37 C102 H10C 108.6 . . ?
N37 C102 H10D 108.6 . . ?
H10C C102 H10D 107.6 . . ?
C38 C39 H39 119.8 . . ?
C40 C39 C38 120.3(6) . . ?
C40 C39 H39 119.8 . . ?
O29 C91 N31 125.7(5) . . ?
O29 C91 N32 125.7(6) . . ?
N31 C91 N32 108.6(5) . . ?
C23 C22 H22 120.0 . . ?
C23 C22 C21 120.1(5) . . ?
C21 C22 H22 120.0 . . ?
C7 C6 H6 119.5 . . ?
C5 C6 C7 121.0(5) . . ?
C5 C6 H6 119.5 . . ?
C33 C32 C29 121.4(5) . . ?
C33 C32 C36 117.0(6) . . ?
C36 C32 C29 121.6(6) . . ?
C3 C4 H4 119.7 . . ?
C3 C4 C5 120.5(5) . . ?
C5 C4 H4 119.7 . . ?
C20 C21 C22 119.7(5) . . ?
C20 C21 H21 120.2 . . ?
C22 C21 H21 120.2 . . ?
O27 C79 N24 126.0(5) . . ?
O27 C79 N23 125.0(6) . . ?
N23 C79 N24 108.9(5) . . ?
C28 C29 C32 121.2(5) . . ?
C28 C29 C30 116.6(5) . . ?
C30 C29 C32 121.9(5) . . ?
O31 C82 N25 125.7(6) . . ?
O31 C82 N26 125.9(6) . . ?
N26 C82 N25 108.3(5) . . ?
C42 C41 C40 120.0(6) . . ?
C42 C41 C44 120.9(6) . . ?
C40 C41 C44 119.1(6) . . ?
N3 C27 C28 120.2(5) . . ?
N3 C27 H27 119.9 . . ?
C28 C27 H27 119.9 . . ?
O28 C85 N28 126.1(6) . . ?
O28 C85 N27 125.6(6) . . ?
N28 C85 N27 108.3(5) . . ?
N1 C13 H13 119.6 . . ?
N1 C13 C12 120.8(5) . . ?
C12 C13 H13 119.6 . . ?
N1 C8 H8A 108.7 . . ?
N1 C8 H8B 108.7 . . ?
N1 C8 C5 114.0(5) . . ?
H8A C8 H8B 107.6 . . ?
C5 C8 H8A 108.7 . . ?
C5 C8 H8B 108.7 . . ?
N35 C98 N37 115.3(5) . . ?
N35 C98 H98 111.8 . . ?
N35 C98 C99 102.4(5) . . ?
N37 C98 H98 111.8 . . ?
N37 C98 C99 103.0(5) . . ?
C99 C98 H98 111.8 . . ?
N29 C90 N34 113.1(5) . . ?
N29 C90 H90A 108.9 . . ?
N29 C90 H90B 108.9 . . ?
N34 C90 H90A 108.9 . . ?
N34 C90 H90B 108.9 . . ?
H90A C90 H90B 107.8 . . ?
C52 C51 H51 120.5 . . ?
C52 C51 C50 118.9(6) . . ?
C50 C51 H51 120.5 . . ?
O33 C94 N34 126.7(6) . . ?
O33 C94 N33 125.7(6) . . ?
N34 C94 N33 107.5(5) . . ?
N27 C89 N32 112.9(5) . . ?
N27 C89 H89A 109.0 . . ?
N27 C89 H89B 109.0 . . ?
N32 C89 H89A 109.0 . . ?
N32 C89 H89B 109.0 . . ?
H89A C89 H89B 107.8 . . ?
N31 C95 N36 114.0(5) 7_666 . ?
N31 C95 H95A 108.8 7_666 . ?
N31 C95 H95B 108.8 7_666 . ?
N36 C95 H95A 108.8 . . ?
N36 C95 H95B 108.8 . . ?
H95A C95 H95B 107.7 . . ?
C12 C11 C14 121.4(6) . . ?
C10 C11 C14 122.0(6) . . ?
C10 C11 C12 116.6(5) . . ?
N36 C99 C98 102.9(4) . . ?
N36 C99 H99 111.9 . . ?
N38 C99 N36 114.3(5) . . ?
N38 C99 C98 103.3(5) . . ?
N38 C99 H99 111.9 . . ?
C98 C99 H99 111.9 . . ?
N28 C83 N23 112.2(4) . . ?
N28 C83 H83A 109.2 . . ?
N28 C83 H83B 109.2 . . ?
N23 C83 H83A 109.2 . . ?
N23 C83 H83B 109.2 . . ?
H83A C83 H83B 107.9 . . ?
N3 C31 H31 119.7 . . ?
C30 C31 N3 120.7(5) . . ?
C30 C31 H31 119.7 . . ?
C6 C5 C4 118.6(5) . . ?
C6 C5 C8 121.4(5) . . ?
C4 C5 C8 119.8(5) . . ?
C54 C50 C51 117.8(6) . . ?
C54 C50 C47 121.1(5) . . ?
C51 C50 C47 121.0(6) . . ?
C18 C14 C11 121.5(6) . . ?
C15 C14 C11 121.8(6) . . ?
C15 C14 C18 116.7(6) . . ?
N30 C84 N25 113.4(5) . . ?
N30 C84 H84A 108.9 . . ?
N30 C84 H84B 108.9 . . ?
N25 C84 H84A 108.9 . . ?
N25 C84 H84B 108.9 . . ?
H84A C84 H84B 107.7 . . ?
O26 C100 N37 127.0(6) . . ?
O26 C100 N38 125.1(6) . . ?
N37 C100 N38 107.9(5) . . ?
C48 C47 C50 120.7(5) . . ?
C48 C47 C46 117.9(6) . . ?
C46 C47 C50 121.4(6) . . ?
C38 C43 H43 119.9 . . ?
C42 C43 C38 120.2(6) . . ?
C42 C43 H43 119.9 . . ?
C41 C42 C43 120.3(6) . . ?
C41 C42 H42 119.9 . . ?
C43 C42 H42 119.9 . . ?
C32 C33 H33 120.5 . . ?
C32 C33 C34 118.9(6) . . ?
C34 C33 H33 120.5 . . ?
C39 C40 C41 119.9(6) . . ?
C39 C40 H40 120.1 . . ?
C41 C40 H40 120.1 . . ?
C36 C35 H35 117.8 . . ?
N4 C35 H35 117.8 . . ?
N4 C35 C36 124.4(7) . . ?
C47 C48 H48 120.2 . . ?
C47 C48 C49 119.6(6) . . ?
C49 C48 H48 120.2 . . ?
N5 C44 C41 108.7(5) . . ?
N5 C44 H44A 109.9 . . ?
N5 C44 H44B 110.0 . . ?
C41 C44 H44A 110.0 . . ?
C41 C44 H44B 109.9 . . ?
H44A C44 H44B 108.3 . . ?
N5 C49 C48 120.8(7) . . ?
N5 C49 H49 119.6 . . ?
C48 C49 H49 119.6 . . ?
C14 C18 H18 120.8 . . ?
C14 C18 C17 118.5(7) . . ?
C17 C18 H18 120.8 . . ?
C13 C12 C11 120.9(5) . . ?
C13 C12 H12 119.5 . . ?
C11 C12 H12 119.5 . . ?
N31 C92 H92 111.5 . . ?
N31 C92 C93 103.7(4) . . ?
N33 C92 N31 114.2(5) . . ?
N33 C92 H92 111.5 . . ?
N33 C92 C93 103.8(5) . . ?
C93 C92 H92 111.5 . . ?
N3 C26 C23 113.6(5) . . ?
N3 C26 H26A 108.9 . . ?
N3 C26 H26B 108.9 . . ?
C23 C26 H26A 108.9 . . ?
C23 C26 H26B 108.9 . . ?
H26A C26 H26B 107.7 . . ?
C11 C10 H10 119.7 . . ?
C9 C10 C11 120.6(6) . . ?
C9 C10 H10 119.7 . . ?
C32 C36 H36 120.2 . . ?
C35 C36 C32 119.5(7) . . ?
C35 C36 H36 120.2 . . ?
N38 C96 N33 113.6(5) 7_666 . ?
N38 C96 H96A 108.8 7_666 . ?
N38 C96 H96B 108.8 7_666 . ?
N33 C96 H96A 108.8 . . ?
N33 C96 H96B 108.8 . . ?
H96A C96 H96B 107.7 . . ?
N34 C93 C92 103.6(5) . . ?
N34 C93 H93 111.7 . . ?
N32 C93 N34 114.4(5) . . ?
N32 C93 C92 103.2(4) . . ?
N32 C93 H93 111.7 . . ?
C92 C93 H93 111.7 . . ?
C14 C15 H15 120.4 . . ?
C14 C15 C16 119.2(8) . . ?
C16 C15 H15 120.4 . . ?
C3 C2 C1 120.4(5) . . ?
C7 C2 C1 119.7(5) . . ?
C7 C2 C3 119.7(5) . . ?
N1 C9 C10 121.3(6) . . ?
N1 C9 H9 119.4 . . ?
C10 C9 H9 119.4 . . ?
C33 C34 H34 117.8 . . ?
N4 C34 C33 124.5(7) . . ?
N4 C34 H34 117.8 . . ?
N7 C55 N8 110.7(7) . . ?
O18 C55 N7 125.4(10) . . ?
O18 C55 N8 123.8(12) . . ?
O21 C73 N19 126.2(13) . . ?
O21 C73 N20 125.2(11) . . ?
N20 C73 N19 108.6(8) . . ?
N5 C45 H45 119.7 . . ?
N5 C45 C46 120.6(6) . . ?
C46 C45 H45 119.7 . . ?
N2 C17 C18 125.0(8) . . ?
N2 C17 H17 117.5 . . ?
C18 C17 H17 117.5 . . ?
N2 C16 C15 124.4(8) . . ?
N2 C16 H16 117.8 . . ?
C15 C16 H16 117.8 . . ?
O20 C67 N15 124.9(9) . . ?
O20 C67 N16 126.7(9) . . ?
N16 C67 N15 108.4(7) . . ?
N8 C57 H57 111.8 . . ?
N8 C57 C56 104.0(8) . . ?
N10 C57 N8 113.7(8) . . ?
N10 C57 H57 111.8 . . ?
N10 C57 C56 103.1(9) . . ?
C56 C57 H57 111.8 . . ?
C47 C46 H46 119.9 . . ?
C45 C46 C47 120.2(7) . . ?
C45 C46 H46 119.9 . . ?
N10 C58 N9 108.3(8) . . ?
O25 C58 N9 125.4(11) . . ?
O25 C58 N10 126.3(11) . . ?
N11 C61 N12 108.1(7) . . ?
O19 C61 N11 126.7(9) . . ?
O19 C61 N12 125.2(11) . . ?
N20 C71 H71A 108.8 . . ?
N20 C71 H71B 108.8 . . ?
H71A C71 H71B 107.7 . . ?
N15 C71 N20 113.7(7) . . ?
N15 C71 H71A 108.8 . . ?
N15 C71 H71B 108.8 . . ?
N14 C64 N13 107.4(7) . . ?
O24 C64 N13 125.9(10) . . ?
O24 C64 N14 126.6(9) . . ?
N11 C62 N13 114.3(8) . . ?
N11 C62 H62 110.5 . . ?
N11 C62 C63 106.4(10) . . ?
N13 C62 H62 110.5 . . ?
N13 C62 C63 104.4(8) . . ?
C63 C62 H62 110.5 . . ?
N21 C76 N22 109.3(8) . . ?
O22 C76 N21 126.9(13) . . ?
O22 C76 N22 123.8(13) . . ?
N14 C63 N12 114.4(9) . . ?
N14 C63 C62 103.6(9) . . ?
N14 C63 H63 111.8 . . ?
N12 C63 C62 102.8(8) . . ?
N12 C63 H63 111.8 . . ?
C62 C63 H63 111.8 . . ?
N21 C74 N19 115.0(9) . . ?
N21 C74 H74 112.6 . . ?
N21 C74 C75 102.2(9) . . ?
N19 C74 H74 112.6 . . ?
N19 C74 C75 100.8(9) . . ?
C75 C74 H74 112.6 . . ?
N20 C75 C74 106.2(10) . . ?
N20 C75 H75 110.9 . . ?
N20 C75 N22 112.1(9) . . ?
C74 C75 H75 110.9 . . ?
N22 C75 C74 105.5(10) . . ?
N22 C75 H75 110.9 . . ?
N12 C59 N7 113.0(7) . . ?
N12 C59 H59A 109.0 . . ?
N12 C59 H59B 109.0 . . ?
N7 C59 H59A 109.0 . . ?
N7 C59 H59B 109.0 . . ?
H59A C59 H59B 107.8 . . ?
N10 C77 N19 113.7(7) 5_676 . ?
N10 C77 H77A 108.8 5_676 . ?
N10 C77 H77B 108.8 5_676 . ?
N19 C77 H77A 108.8 . . ?
N19 C77 H77B 108.8 . . ?
H77A C77 H77B 107.7 . . ?
N14 C60 N9 113.6(7) . . ?
N14 C60 H60A 108.8 . . ?
N14 C60 H60B 108.8 . . ?
N9 C60 H60A 108.8 . . ?
N9 C60 H60B 108.8 . . ?
H60A C60 H60B 107.7 . . ?
N13 C66 H66A 108.9 . . ?
N13 C66 H66B 108.9 . . ?
N13 C66 N18 113.3(7) . . ?
H66A C66 H66B 107.7 . . ?
N18 C66 H66A 108.9 . . ?
N18 C66 H66B 108.9 . . ?
O23 C70 N17 125.6(12) . . ?
O23 C70 N18 125.7(11) . . ?
N18 C70 N17 108.6(8) . . ?
N8 C78 N21 113.5(8) 5_676 . ?
N8 C78 H78A 108.9 5_676 . ?
N8 C78 H78B 108.9 5_676 . ?
N21 C78 H78A 108.9 . . ?
N21 C78 H78B 108.9 . . ?
H78A C78 H78B 107.7 . . ?
N11 C65 H65A 108.7 . . ?
N11 C65 H65B 108.7 . . ?
H65A C65 H65B 107.6 . . ?
N16 C65 N11 114.1(6) . . ?
N16 C65 H65A 108.7 . . ?
N16 C65 H65B 108.7 . . ?
C76 N22 C75 108.2(11) . . ?
C76 N22 C72 122.8(8) . . ?
C75 N22 C72 123.5(11) . . ?
C70 N17 C68 112.6(11) . . ?
C70 N17 C72 121.9(8) . . ?
C72 N17 C68 120.6(9) . . ?
C67 N15 C71 122.9(7) . . ?
C67 N15 C68 112.7(10) . . ?
C71 N15 C68 122.2(9) . . ?
C66 N18 C69 124.1(10) . . ?
C70 N18 C66 121.7(8) . . ?
C70 N18 C69 110.6(11) . . ?
C67 N16 C65 122.0(7) . . ?
C67 N16 C69 111.1(10) . . ?
C65 N16 C69 126.3(9) . . ?
N9 C56 N7 112.4(7) . . ?
N9 C56 C57 104.3(8) . . ?
N9 C56 H56 112.4 . . ?
N7 C56 C57 102.3(8) . . ?
N7 C56 H56 112.4 . . ?
C57 C56 H56 112.4 . . ?
N18 C69 H69 111.0 . . ?
N18 C69 C68 105.3(10) . . ?
N16 C69 N18 113.8(9) . . ?
N16 C69 H69 111.0 . . ?
N16 C69 C68 104.3(9) . . ?
C68 C69 H69 111.0 . . ?
N17 C68 C69 102.2(9) . . ?
N17 C68 H68 111.8 . . ?
N15 C68 N17 115.1(10) . . ?
N15 C68 C69 103.4(9) . . ?
N15 C68 H68 111.8 . . ?
C69 C68 H68 111.8 . . ?
C35 N4 C34 115.6(6) . . ?
C29 C30 H30 119.4 . . ?
C31 C30 C29 121.3(6) . . ?
C31 C30 H30 119.4 . . ?
C25 C24 C23 120.5(5) . . ?
C25 C24 H24 119.8 . . ?
C23 C24 H24 119.8 . . ?
N22 C72 H72A 108.4 . . ?
N22 C72 H72B 108.4 . . ?
N17 C72 N22 115.4(8) . . ?
N17 C72 H72A 108.4 . . ?
N17 C72 H72B 108.4 . . ?
H72A C72 H72B 107.5 . . ?

loop_
_geom_bond_atom_site_label_1
_geom_bond_atom_site_label_2
_geom_bond_distance
_geom_bond_site_symmetry_2
_geom_bond_publ_flag
U1 U3 3.7138(3) . ?
U1 O10 2.398(4) . ?
U1 O2 1.780(4) . ?
U1 O1 1.777(4) . ?
U1 O12 2.429(4) . ?
U1 O8 2.341(4) . ?
U1 O7 2.277(4) . ?
U1 O16 2.455(4) . ?
U2 U3 3.7065(3) . ?
U2 O14 2.529(4) . ?
U2 O13 2.352(4) . ?
U2 O15 2.481(4) . ?
U2 O3 1.765(4) . ?
U2 O7 2.235(4) . ?
U2 O4 1.788(5) . ?
U2 O9 2.318(4) . ?
U2 C37 2.894(6) . ?
U3 O8 2.285(4) . ?
U3 O7 2.276(4) . ?
U3 O5 1.803(7) . ?
U3 O9 2.325(5) . ?
U3 O18 2.502(4) . ?
U3 O17 2.499(6) . ?
U3 O6 1.810(7) . ?
O23 C70 1.230(10) . ?
O14 C37 1.279(6) . ?
O13 C19 1.287(6) . ?
O10 C1 1.275(7) . ?
O12 C19 1.246(6) . ?
O15 C37 1.265(6) . ?
O16 H16A 0.8709 . ?
O16 H16B 0.8708 . ?
O11 C1 1.242(7) . ?
O32 C88 1.228(7) . ?
O30 C97 1.224(7) . ?
O28 C85 1.219(7) . ?
O27 C79 1.231(7) . ?
O29 C91 1.225(7) . ?
N24 C81 1.457(7) . ?
N24 C102 1.440(7) . ?
N24 C79 1.363(7) . ?
N28 C87 1.452(7) . ?
N28 C85 1.373(7) . ?
N28 C83 1.450(7) . ?
O26 C100 1.216(7) . ?
N30 C87 1.452(7) . ?
N30 C88 1.359(7) . ?
N30 C84 1.446(7) . ?
O31 C82 1.220(7) . ?
N23 C80 1.454(7) . ?
N23 C79 1.363(7) . ?
N23 C83 1.453(7) . ?
N35 C97 1.360(7) . ?
N35 C101 1.446(7) . ?
N35 C98 1.442(7) . ?
O33 C94 1.216(7) . ?
N37 C102 1.440(8) . ?
N37 C98 1.443(7) . ?
N37 C100 1.371(8) . ?
N29 C86 1.457(7) . ?
N29 C88 1.365(8) . ?
N29 C90 1.441(8) . ?
N25 C80 1.456(7) . ?
N25 C82 1.374(7) . ?
N25 C84 1.450(7) . ?
N2 C17 1.310(11) . ?
N2 C16 1.315(11) . ?
N3 C27 1.351(7) . ?
N3 C31 1.353(8) . ?
N3 C26 1.491(7) . ?
N6 C53 1.333(8) . ?
N6 C52 1.339(9) . ?
N11 C61 1.373(13) . ?
N11 C62 1.450(9) . ?
N11 C65 1.429(14) . ?
N34 C90 1.448(7) . ?
N34 C94 1.375(8) . ?
N34 C93 1.453(7) . ?
N13 C64 1.373(12) . ?
N13 C62 1.451(12) . ?
N13 C66 1.423(16) . ?
N26 C81 1.440(7) . ?
N26 C101 1.440(8) . ?
N26 C82 1.371(7) . ?
N14 C64 1.343(13) . ?
N14 C63 1.437(10) . ?
N14 C60 1.429(14) . ?
N31 C91 1.363(7) . ?
N31 C95 1.438(7) 7_666 ?
N31 C92 1.457(7) . ?
N12 C61 1.377(11) . ?
N12 C63 1.468(12) . ?
N12 C59 1.423(15) . ?
N36 C97 1.374(7) . ?
N36 C95 1.450(8) . ?
N36 C99 1.453(7) . ?
N9 C58 1.389(13) . ?
N9 C60 1.431(16) . ?
N9 C56 1.445(12) . ?
N7 C55 1.350(14) . ?
N7 C59 1.463(15) . ?
N7 C56 1.483(9) . ?
O18 C55 1.246(9) . ?
N1 C13 1.335(7) . ?
N1 C8 1.498(7) . ?
N1 C9 1.347(8) . ?
N8 C55 1.361(13) . ?
N8 C57 1.462(11) . ?
N8 C78 1.415(15) 5_676 ?
N10 C57 1.440(10) . ?
N10 C58 1.369(14) . ?
N10 C77 1.435(13) 5_676 ?
O20 C67 1.228(9) . ?
C37 C38 1.484(8) . ?
N38 C99 1.450(8) . ?
N38 C100 1.388(8) . ?
N38 C96 1.440(8) 7_666 ?
O19 C61 1.221(9) . ?
N27 C86 1.452(7) . ?
N27 C85 1.382(8) . ?
N27 C89 1.447(7) . ?
N5 C44 1.506(8) . ?
N5 C49 1.336(8) . ?
N5 C45 1.346(10) . ?
C1 C2 1.513(8) . ?
O24 C64 1.228(8) . ?
O25 C58 1.204(9) . ?
N32 C91 1.364(7) . ?
N32 C89 1.448(8) . ?
N32 C93 1.438(7) . ?
C81 H81 1.0000 . ?
C81 C80 1.557(8) . ?
O21 C73 1.228(10) . ?
O17 H17A 1.0679 . ?
O17 H17B 1.0580 . ?
N33 C94 1.384(8) . ?
N33 C92 1.441(8) . ?
N33 C96 1.441(8) . ?
C19 C20 1.480(7) . ?
C86 H86 1.0000 . ?
C86 C87 1.545(8) . ?
N21 C76 1.350(15) . ?
N21 C74 1.431(11) . ?
N21 C78 1.436(14) . ?
N19 C73 1.368(13) . ?
N19 C74 1.436(12) . ?
N19 C77 1.439(14) . ?
N20 C73 1.366(15) . ?
N20 C71 1.479(16) . ?
N20 C75 1.451(11) . ?
C20 C25 1.397(7) . ?
C20 C21 1.390(7) . ?
C28 H28 0.9500 . ?
C28 C29 1.392(8) . ?
C28 C27 1.366(8) . ?
C80 H80 1.0000 . ?
C101 H10A 0.9900 . ?
C101 H10B 0.9900 . ?
C87 H87 1.0000 . ?
C25 H25 0.9500 . ?
C25 C24 1.384(7) . ?
C38 C39 1.388(8) . ?
C38 C43 1.397(8) . ?
C3 H3 0.9500 . ?
C3 C4 1.384(8) . ?
C3 C2 1.390(8) . ?
C23 C22 1.382(8) . ?
C23 C26 1.513(7) . ?
C23 C24 1.391(8) . ?
C7 H7 0.9500 . ?
C7 C6 1.392(8) . ?
C7 C2 1.388(8) . ?
C53 H53 0.9500 . ?
C53 C54 1.378(9) . ?
C52 H52 0.9500 . ?
C52 C51 1.373(10) . ?
C54 H54 0.9500 . ?
C54 C50 1.386(8) . ?
C102 H10C 0.9900 . ?
C102 H10D 0.9900 . ?
C39 H39 0.9500 . ?
C39 C40 1.382(8) . ?
C22 H22 0.9500 . ?
C22 C21 1.401(7) . ?
C6 H6 0.9500 . ?
C6 C5 1.390(8) . ?
C32 C29 1.483(8) . ?
C32 C33 1.376(9) . ?
C32 C36 1.393(8) . ?
C4 H4 0.9500 . ?
C4 C5 1.399(8) . ?
C21 H21 0.9500 . ?
C29 C30 1.394(8) . ?
C41 C42 1.378(10) . ?
C41 C40 1.393(9) . ?
C41 C44 1.518(8) . ?
C27 H27 0.9500 . ?
C13 H13 0.9500 . ?
C13 C12 1.380(8) . ?
C8 H8A 0.9900 . ?
C8 H8B 0.9900 . ?
C8 C5 1.509(8) . ?
C98 H98 1.0000 . ?
C98 C99 1.572(8) . ?
C90 H90A 0.9900 . ?
C90 H90B 0.9900 . ?
C51 H51 0.9500 . ?
C51 C50 1.397(8) . ?
C89 H89A 0.9900 . ?
C89 H89B 0.9900 . ?
C95 H95A 0.9900 . ?
C95 H95B 0.9900 . ?
C11 C14 1.478(8) . ?
C11 C12 1.389(8) . ?
C11 C10 1.388(9) . ?
C99 H99 1.0000 . ?
C83 H83A 0.9900 . ?
C83 H83B 0.9900 . ?
C31 H31 0.9500 . ?
C31 C30 1.347(9) . ?
C50 C47 1.473(8) . ?
C14 C18 1.387(10) . ?
C14 C15 1.387(9) . ?
C84 H84A 0.9900 . ?
C84 H84B 0.9900 . ?
C47 C48 1.386(9) . ?
C47 C46 1.400(8) . ?
C43 H43 0.9500 . ?
C43 C42 1.379(9) . ?
C42 H42 0.9500 . ?
C33 H33 0.9500 . ?
C33 C34 1.396(9) . ?
C40 H40 0.9500 . ?
C35 H35 0.9500 . ?
C35 C36 1.377(9) . ?
C35 N4 1.327(10) . ?
C48 H48 0.9500 . ?
C48 C49 1.388(9) . ?
C44 H44A 0.9900 . ?
C44 H44B 0.9900 . ?
C49 H49 0.9500 . ?
C18 H18 0.9500 . ?
C18 C17 1.395(10) . ?
C12 H12 0.9500 . ?
C92 H92 1.0000 . ?
C92 C93 1.540(8) . ?
C26 H26A 0.9900 . ?
C26 H26B 0.9900 . ?
C10 H10 0.9500 . ?
C10 C9 1.372(9) . ?
C36 H36 0.9500 . ?
C96 H96A 0.9900 . ?
C96 H96B 0.9900 . ?
C93 H93 1.0000 . ?
O22 C76 1.231(10) . ?
C15 H15 0.9500 . ?
C15 C16 1.389(10) . ?
C9 H9 0.9500 . ?
C34 H34 0.9500 . ?
C34 N4 1.332(10) . ?
C45 H45 0.9500 . ?
C45 C46 1.367(10) . ?
C17 H17 0.9500 . ?
C16 H16 0.9500 . ?
C67 N15 1.374(12) . ?
C67 N16 1.357(12) . ?
C57 H57 1.0000 . ?
C57 C56 1.533(16) . ?
C46 H46 0.9500 . ?
C71 H71A 0.9900 . ?
C71 H71B 0.9900 . ?
C71 N15 1.414(14) . ?
C62 H62 1.0000 . ?
C62 C63 1.490(18) . ?
C76 N22 1.396(16) . ?
C63 H63 1.0000 . ?
C74 H74 1.0000 . ?
C74 C75 1.534(19) . ?
C75 H75 1.0000 . ?
C75 N22 1.462(11) . ?
C59 H59A 0.9900 . ?
C59 H59B 0.9900 . ?
C77 H77A 0.9900 . ?
C77 H77B 0.9900 . ?
C60 H60A 0.9900 . ?
C60 H60B 0.9900 . ?
C66 H66A 0.9900 . ?
C66 H66B 0.9900 . ?
C66 N18 1.447(15) . ?
C70 N17 1.368(14) . ?
C70 N18 1.363(15) . ?
C78 H78A 0.9900 . ?
C78 H78B 0.9900 . ?
C65 H65A 0.9900 . ?
C65 H65B 0.9900 . ?
C65 N16 1.427(14) . ?
N22 C72 1.475(18) . ?
N17 C68 1.464(12) . ?
N17 C72 1.441(16) . ?
N15 C68 1.432(12) . ?
N18 C69 1.466(11) . ?
N16 C69 1.460(12) . ?
C56 H56 1.0000 . ?
C69 H69 1.0000 . ?
C69 C68 1.522(18) . ?
C68 H68 1.0000 . ?
C30 H30 0.9500 . ?
C24 H24 0.9500 . ?
C72 H72A 0.9900 . ?
C72 H72B 0.9900 . ?

loop_
_geom_torsion_atom_site_label_1
_geom_torsion_atom_site_label_2
_geom_torsion_atom_site_label_3
_geom_torsion_atom_site_label_4
_geom_torsion
_geom_torsion_site_symmetry_1
_geom_torsion_site_symmetry_2
_geom_torsion_site_symmetry_3
_geom_torsion_site_symmetry_4
_geom_torsion_publ_flag
U1 O10 C1 O11 -6.0(9) . . . . ?
U1 O10 C1 C2 174.9(3) . . . . ?
U1 O12 C19 O13 35.4(9) . . . . ?
U1 O12 C19 C20 -147.9(4) . . . . ?
U2 O14 C37 O15 3.2(5) . . . . ?
U2 O14 C37 C38 -175.9(5) . . . . ?
U2 O13 C19 O12 27.1(8) . . . . ?
U2 O13 C19 C20 -149.7(4) . . . . ?
U2 O15 C37 O14 -3.3(6) . . . . ?
U2 O15 C37 C38 175.9(4) . . . . ?
U3 O18 C55 N7 -90.2(9) . . . . ?
U3 O18 C55 N8 90.7(10) . . . . ?
O23 C70 N17 C68 -171.6(9) . . . . ?
O23 C70 N17 C72 -16.3(15) . . . . ?
O23 C70 N18 C66 13.5(15) . . . . ?
O23 C70 N18 C69 172.9(8) . . . . ?
O14 C37 C38 C39 -5.3(8) . . . . ?
O14 C37 C38 C43 174.2(6) . . . . ?
O13 C19 C20 C25 19.7(7) . . . . ?
O13 C19 C20 C21 -155.2(5) . . . . ?
O10 C1 C2 C3 176.7(5) . . . . ?
O10 C1 C2 C7 0.9(8) . . . . ?
O12 C19 C20 C25 -157.1(5) . . . . ?
O12 C19 C20 C21 27.9(8) . . . . ?
O15 C37 C38 C39 175.6(6) . . . . ?
O15 C37 C38 C43 -5.0(9) . . . . ?
O11 C1 C2 C3 -2.4(9) . . . . ?
O11 C1 C2 C7 -178.2(6) . . . . ?
N24 C81 C80 N23 -2.4(5) . . . . ?
N24 C81 C80 N25 116.7(5) . . . . ?
N35 C98 C99 N36 -1.8(6) . . . . ?
N35 C98 C99 N38 117.5(5) . . . . ?
N37 C98 C99 N36 -121.7(5) . . . . ?
N37 C98 C99 N38 -2.5(5) . . . . ?
N29 C86 C87 N28 120.7(5) . . . . ?
N29 C86 C87 N30 2.5(6) . . . . ?
N3 C31 C30 C29 -1.0(10) . . . . ?
N6 C53 C54 C50 2.2(10) . . . . ?
N6 C52 C51 C50 2.5(11) . . . . ?
N11 C62 C63 N14 122.4(7) . . . . ?
N11 C62 C63 N12 2.9(8) . . . . ?
N11 C65 N16 C67 113.3(8) . . . . ?
N11 C65 N16 C69 -76.1(11) . . . . ?
N13 C62 C63 N14 1.2(9) . . . . ?
N13 C62 C63 N12 -118.2(6) . . . . ?
N13 C66 N18 C70 -112.4(10) . . . . ?
N13 C66 N18 C69 91.0(11) . . . . ?
N26 C81 C80 N23 -122.3(4) . . . . ?
N26 C81 C80 N25 -3.2(5) . . . . ?
N31 C92 C93 N34 -118.0(5) . . . . ?
N31 C92 C93 N32 1.7(6) . . . . ?
N1 C13 C12 C11 -1.1(9) . . . . ?
N1 C8 C5 C6 -83.9(7) . . . . ?
N1 C8 C5 C4 101.3(6) . . . . ?
N8 C57 C56 N9 -130.9(6) . . . . ?
N8 C57 C56 N7 -13.6(8) . . . . ?
N10 C57 C56 N9 -12.0(8) . . . . ?
N10 C57 C56 N7 105.3(6) . . . . ?
O20 C67 N15 C71 13.2(14) . . . . ?
O20 C67 N15 C68 176.4(8) . . . . ?
O20 C67 N16 C65 -3.6(12) . . . . ?
O20 C67 N16 C69 -175.4(7) . . . . ?
C37 C38 C39 C40 -178.6(6) . . . . ?
C37 C38 C43 C42 -179.4(6) . . . . ?
N27 C86 C87 N28 2.1(6) . . . . ?
N27 C86 C87 N30 -116.1(5) . . . . ?
N5 C45 C46 C47 1.3(11) . . . . ?
C81 N24 C102 N37 84.3(7) . . . . ?
C81 N24 C79 O27 172.2(5) . . . . ?
C81 N24 C79 N23 -5.6(6) . . . . ?
C81 N26 C101 N35 -85.0(7) . . . . ?
C81 N26 C82 O31 -176.1(5) . . . . ?
C81 N26 C82 N25 1.2(6) . . . . ?
N33 C92 C93 N34 1.7(6) . . . . ?
N33 C92 C93 N32 121.3(5) . . . . ?
C19 C20 C25 C24 -174.9(5) . . . . ?
C19 C20 C21 C22 173.9(5) . . . . ?
C97 N35 C101 N26 -113.7(6) . . . . ?
C97 N35 C98 N37 115.2(6) . . . . ?
C97 N35 C98 C99 4.3(6) . . . . ?
C97 N36 C95 N31 113.1(6) . . . 7_666 ?
C97 N36 C99 N38 -112.4(6) . . . . ?
C97 N36 C99 C98 -1.1(6) . . . . ?
C86 N29 C88 O32 176.6(6) . . . . ?
C86 N29 C88 N30 -3.7(7) . . . . ?
C86 N29 C90 N34 79.6(8) . . . . ?
C86 N27 C85 O28 -172.7(6) . . . . ?
C86 N27 C85 N28 8.7(7) . . . . ?
C86 N27 C89 N32 -88.4(7) . . . . ?
N21 C76 N22 C75 -8.2(11) . . . . ?
N21 C76 N22 C72 -162.9(9) . . . . ?
N21 C74 C75 N20 -128.6(7) . . . . ?
N21 C74 C75 N22 -9.5(9) . . . . ?
N19 C74 C75 N20 -9.8(9) . . . . ?
N19 C74 C75 N22 109.3(7) . . . . ?
N20 C71 N15 C67 -117.3(9) . . . . ?
N20 C71 N15 C68 81.0(12) . . . . ?
N20 C75 N22 C76 126.1(12) . . . . ?
N20 C75 N22 C72 -79.5(14) . . . . ?
C20 C25 C24 C23 0.9(8) . . . . ?
C28 C29 C30 C31 -1.9(9) . . . . ?
C80 N23 C79 O27 -173.9(5) . . . . ?
C80 N23 C79 N24 3.8(6) . . . . ?
C80 N23 C83 N28 -78.7(7) . . . . ?
C80 N25 C82 O31 173.8(5) . . . . ?
C80 N25 C82 N26 -3.5(6) . . . . ?
C80 N25 C84 N30 85.5(6) . . . . ?
C101 N35 C97 O30 11.9(9) . . . . ?
C101 N35 C97 N36 -167.2(5) . . . . ?
C101 N35 C98 N37 -82.4(6) . . . . ?
C101 N35 C98 C99 166.6(5) . . . . ?
C101 N26 C81 N24 79.2(7) . . . . ?
C101 N26 C81 C80 -169.3(5) . . . . ?
C101 N26 C82 O31 -5.2(9) . . . . ?
C101 N26 C82 N25 172.1(5) . . . . ?
C87 N28 C85 O28 174.2(6) . . . . ?
C87 N28 C85 N27 -7.2(6) . . . . ?
C87 N28 C83 N23 87.4(6) . . . . ?
C87 N30 C88 O32 -174.7(6) . . . . ?
C87 N30 C88 N29 5.6(7) . . . . ?
C87 N30 C84 N25 -79.3(7) . . . . ?
C25 C20 C21 C22 -1.0(8) . . . . ?
C38 C39 C40 C41 -2.4(10) . . . . ?
C38 C43 C42 C41 -1.6(11) . . . . ?
C3 C4 C5 C6 -0.2(9) . . . . ?
C3 C4 C5 C8 174.8(5) . . . . ?
C23 C22 C21 C20 1.2(8) . . . . ?
C7 C6 C5 C4 -1.5(9) . . . . ?
C7 C6 C5 C8 -176.4(5) . . . . ?
C53 N6 C52 C51 -1.3(10) . . . . ?
C53 C54 C50 C51 -0.8(10) . . . . ?
C53 C54 C50 C47 -179.9(6) . . . . ?
C52 N6 C53 C54 -1.1(10) . . . . ?
C52 C51 C50 C54 -1.4(10) . . . . ?
C52 C51 C50 C47 177.7(6) . . . . ?
C88 N30 C87 N28 -116.6(5) . . . . ?
C88 N30 C87 C86 -5.0(6) . . . . ?
C88 N30 C84 N25 124.4(6) . . . . ?
C88 N29 C86 N27 111.8(6) . . . . ?
C88 N29 C86 C87 0.5(7) . . . . ?
C88 N29 C90 N34 -115.5(7) . . . . ?
C54 C50 C47 C48 40.7(9) . . . . ?
C54 C50 C47 C46 -137.8(7) . . . . ?
C102 N24 C81 N26 -79.3(7) . . . . ?
C102 N24 C81 C80 169.3(5) . . . . ?
C102 N24 C79 O27 7.7(9) . . . . ?
C102 N24 C79 N23 -170.0(5) . . . . ?
C102 N37 C98 N35 81.8(7) . . . . ?
C102 N37 C98 C99 -167.6(5) . . . . ?
C102 N37 C100 O26 -8.1(9) . . . . ?
C102 N37 C100 N38 170.0(5) . . . . ?
C39 C38 C43 C42 0.1(10) . . . . ?
C91 N31 C92 N33 -116.1(5) . . . . ?
C91 N31 C92 C93 -3.9(6) . . . . ?
C91 N32 C89 N27 -114.0(6) . . . . ?
C91 N32 C93 N34 112.9(6) . . . . ?
C91 N32 C93 C92 1.0(7) . . . . ?
C22 C23 C26 N3 -108.4(6) . . . . ?
C22 C23 C24 C25 -0.7(8) . . . . ?
C6 C7 C2 C1 176.9(5) . . . . ?
C6 C7 C2 C3 1.1(9) . . . . ?
C32 C29 C30 C31 172.6(6) . . . . ?
C32 C33 C34 N4 0.4(12) . . . . ?
C4 C3 C2 C1 -178.5(5) . . . . ?
C4 C3 C2 C7 -2.7(9) . . . . ?
C21 C20 C25 C24 0.0(8) . . . . ?
C79 N24 C81 N26 116.3(6) . . . . ?
C79 N24 C81 C80 4.9(6) . . . . ?
C79 N24 C102 N37 -113.0(6) . . . . ?
C79 N23 C80 N25 -112.3(5) . . . . ?
C79 N23 C80 C81 -0.7(6) . . . . ?
C79 N23 C83 N28 116.3(6) . . . . ?
C29 C28 C27 N3 -0.1(10) . . . . ?
C29 C32 C33 C34 176.1(6) . . . . ?
C29 C32 C36 C35 -176.1(6) . . . . ?
C82 N25 C80 N23 115.4(5) . . . . ?
C82 N25 C80 C81 4.2(6) . . . . ?
C82 N25 C84 N30 -120.1(5) . . . . ?
C82 N26 C81 N24 -110.2(6) . . . . ?
C82 N26 C81 C80 1.3(6) . . . . ?
C82 N26 C101 N35 105.2(6) . . . . ?
C27 N3 C31 C30 3.4(9) . . . . ?
C27 N3 C26 C23 58.1(8) . . . . ?
C27 C28 C29 C32 -172.1(6) . . . . ?
C27 C28 C29 C30 2.4(9) . . . . ?
C85 N28 C87 N30 114.2(5) . . . . ?
C85 N28 C87 C86 3.0(6) . . . . ?
C85 N28 C83 N23 -122.8(6) . . . . ?
C85 N27 C86 N29 -117.4(5) . . . . ?
C85 N27 C86 C87 -6.6(6) . . . . ?
C85 N27 C89 N32 122.3(6) . . . . ?
C13 N1 C8 C5 58.1(8) . . . . ?
C13 N1 C9 C10 1.4(12) . . . . ?
C8 N1 C13 C12 173.5(6) . . . . ?
C8 N1 C9 C10 -173.5(7) . . . . ?
C98 N35 C97 O30 174.0(5) . . . . ?
C98 N35 C97 N36 -5.1(6) . . . . ?
C98 N35 C101 N26 85.5(7) . . . . ?
C98 N37 C102 N24 -84.2(7) . . . . ?
C98 N37 C100 O26 -176.2(6) . . . . ?
C98 N37 C100 N38 1.8(7) . . . . ?
C90 N29 C86 N27 -81.8(7) . . . . ?
C90 N29 C86 C87 166.9(5) . . . . ?
C90 N29 C88 O32 10.5(11) . . . . ?
C90 N29 C88 N30 -169.8(6) . . . . ?
C90 N34 C94 O33 -16.7(10) . . . . ?
C90 N34 C94 N33 162.4(5) . . . . ?
C90 N34 C93 N32 87.7(7) . . . . ?
C90 N34 C93 C92 -160.6(5) . . . . ?
C51 C50 C47 C48 -138.3(7) . . . . ?
C51 C50 C47 C46 43.1(9) . . . . ?
C94 N34 C90 N29 118.3(6) . . . . ?
C94 N34 C93 N32 -116.4(6) . . . . ?
C94 N34 C93 C92 -4.7(6) . . . . ?
C94 N33 C92 N31 113.9(6) . . . . ?
C94 N33 C92 C93 1.8(6) . . . . ?
C94 N33 C96 N38 -116.2(7) . . . 7_666 ?
C89 N27 C86 N29 90.8(7) . . . . ?
C89 N27 C86 C87 -158.4(5) . . . . ?
C89 N27 C85 O28 -20.8(9) . . . . ?
C89 N27 C85 N28 160.6(5) . . . . ?
C89 N32 C91 O29 7.0(10) . . . . ?
C89 N32 C91 N31 -171.8(5) . . . . ?
C89 N32 C93 N34 -79.0(7) . . . . ?
C89 N32 C93 C92 169.1(5) . . . . ?
C95 N31 C91 O29 -15.3(9) 7_666 . . . ?
C95 N31 C91 N32 163.5(5) 7_666 . . . ?
C95 N31 C92 N33 85.2(7) 7_666 . . . ?
C95 N31 C92 C93 -162.6(5) 7_666 . . . ?
C95 N36 C97 O30 -8.2(9) . . . . ?
C95 N36 C97 N35 170.9(5) . . . . ?
C95 N36 C99 N38 80.6(7) . . . . ?
C95 N36 C99 C98 -168.2(5) . . . . ?
C11 C14 C18 C17 175.8(7) . . . . ?
C11 C14 C15 C16 -175.9(6) . . . . ?
C11 C10 C9 N1 1.0(13) . . . . ?
C99 N36 C97 O30 -175.4(5) . . . . ?
C99 N36 C97 N35 3.8(6) . . . . ?
C99 N36 C95 N31 -81.1(7) . . . 7_666 ?
C99 N38 C100 O26 174.5(6) . . . . ?
C99 N38 C100 N37 -3.6(6) . . . . ?
C83 N28 C87 N30 -93.6(6) . . . . ?
C83 N28 C87 C86 155.2(5) . . . . ?
C83 N28 C85 O28 21.9(9) . . . . ?
C83 N28 C85 N27 -159.5(5) . . . . ?
C83 N23 C80 N25 81.3(7) . . . . ?
C83 N23 C80 C81 -167.1(5) . . . . ?
C83 N23 C79 O27 -7.5(9) . . . . ?
C83 N23 C79 N24 170.3(5) . . . . ?
C31 N3 C27 C28 -2.9(9) . . . . ?
C31 N3 C26 C23 -126.0(6) . . . . ?
C50 C47 C48 C49 -177.8(6) . . . . ?
C50 C47 C46 C45 176.9(6) . . . . ?
C14 C11 C12 C13 -174.4(6) . . . . ?
C14 C11 C10 C9 174.5(7) . . . . ?
C14 C18 C17 N2 0.8(13) . . . . ?
C14 C15 C16 N2 -0.5(12) . . . . ?
C84 N30 C87 N28 85.0(6) . . . . ?
C84 N30 C87 C86 -163.5(5) . . . . ?
C84 N30 C88 O32 -16.6(10) . . . . ?
C84 N30 C88 N29 163.6(5) . . . . ?
C84 N25 C80 N23 -88.1(6) . . . . ?
C84 N25 C80 C81 160.7(5) . . . . ?
C84 N25 C82 O31 16.7(9) . . . . ?
C84 N25 C82 N26 -160.6(5) . . . . ?
C100 N37 C102 N24 108.8(6) . . . . ?
C100 N37 C98 N35 -110.1(6) . . . . ?
C100 N37 C98 C99 0.5(6) . . . . ?
C100 N38 C99 N36 114.8(6) . . . . ?
C100 N38 C99 C98 3.8(6) . . . . ?
C47 C48 C49 N5 0.6(10) . . . . ?
C43 C38 C39 C40 1.9(9) . . . . ?
C42 C41 C40 C39 0.8(10) . . . . ?
C42 C41 C44 N5 78.9(9) . . . . ?
C33 C32 C29 C28 -26.0(9) . . . . ?
C33 C32 C29 C30 159.7(6) . . . . ?
C33 C32 C36 C35 1.8(10) . . . . ?
C33 C34 N4 C35 1.0(12) . . . . ?
C40 C41 C42 C43 1.2(11) . . . . ?
C40 C41 C44 N5 -98.1(7) . . . . ?
C48 C47 C46 C45 -1.7(10) . . . . ?
C44 N5 C49 C48 174.7(6) . . . . ?
C44 N5 C45 C46 -175.6(6) . . . . ?
C44 C41 C42 C43 -175.7(7) . . . . ?
C44 C41 C40 C39 177.8(6) . . . . ?
C49 N5 C44 C41 -88.8(7) . . . . ?
C49 N5 C45 C46 0.2(10) . . . . ?
C18 C14 C15 C16 2.4(10) . . . . ?
C12 C11 C14 C18 -22.6(10) . . . . ?
C12 C11 C14 C15 155.6(6) . . . . ?
C12 C11 C10 C9 -3.2(11) . . . . ?
C92 N31 C91 O29 -174.1(6) . . . . ?
C92 N31 C91 N32 4.7(7) . . . . ?
C92 N33 C94 O33 174.4(6) . . . . ?
C92 N33 C94 N34 -4.8(7) . . . . ?
C92 N33 C96 N38 81.4(8) . . . 7_666 ?
C26 N3 C27 C28 173.1(6) . . . . ?
C26 N3 C31 C30 -172.5(6) . . . . ?
C26 C23 C22 C21 -176.9(5) . . . . ?
C26 C23 C24 C25 175.9(5) . . . . ?
C10 C11 C14 C18 159.7(7) . . . . ?
C10 C11 C14 C15 -22.0(10) . . . . ?
C10 C11 C12 C13 3.3(9) . . . . ?
C36 C32 C29 C28 151.9(6) . . . . ?
C36 C32 C29 C30 -22.4(10) . . . . ?
C36 C32 C33 C34 -1.8(10) . . . . ?
C36 C35 N4 C34 -1.1(12) . . . . ?
C96 N38 C99 N36 -84.7(7) 7_666 . . . ?
C96 N38 C99 C98 164.3(5) 7_666 . . . ?
C96 N38 C100 O26 13.4(9) 7_666 . . . ?
C96 N38 C100 N37 -164.7(5) 7_666 . . . ?
C96 N33 C94 O33 10.1(10) . . . . ?
C96 N33 C94 N34 -169.0(6) . . . . ?
C96 N33 C92 N31 -82.2(7) . . . . ?
C96 N33 C92 C93 165.7(5) . . . . ?
C93 N34 C90 N29 -87.7(7) . . . . ?
C93 N34 C94 O33 -173.1(6) . . . . ?
C93 N34 C94 N33 6.0(7) . . . . ?
C93 N32 C91 O29 175.2(6) . . . . ?
C93 N32 C91 N31 -3.6(7) . . . . ?
C93 N32 C89 N27 79.1(8) . . . . ?
O22 C76 N22 C75 171.8(10) . . . . ?
O22 C76 N22 C72 17.1(16) . . . . ?
C15 C14 C18 C17 -2.6(10) . . . . ?
C2 C3 C4 C5 2.3(9) . . . . ?
C2 C7 C6 C5 1.0(9) . . . . ?
C9 N1 C13 C12 -1.3(10) . . . . ?
C9 N1 C8 C5 -127.1(7) . . . . ?
C55 N7 C59 N12 -123.6(8) . . . . ?
C55 N7 C56 N9 125.9(10) . . . . ?
C55 N7 C56 C57 14.6(8) . . . . ?
C55 N8 C57 N10 -102.4(10) . . . . ?
C55 N8 C57 C56 9.0(8) . . . . ?
C73 N19 C74 N21 120.4(11) . . . . ?
C73 N19 C74 C75 11.3(9) . . . . ?
C73 N19 C77 N10 -128.6(8) . . . 5_676 ?
C73 N20 C71 N15 110.1(9) . . . . ?
C73 N20 C75 C74 5.8(9) . . . . ?
C73 N20 C75 N22 -108.9(12) . . . . ?
C45 N5 C44 C41 87.0(8) . . . . ?
C45 N5 C49 C48 -1.1(10) . . . . ?
C17 N2 C16 C15 -1.3(12) . . . . ?
C16 N2 C17 C18 1.1(12) . . . . ?
C67 N15 C68 N17 110.9(12) . . . . ?
C67 N15 C68 C69 0.4(10) . . . . ?
C67 N16 C69 N18 -117.0(11) . . . . ?
C67 N16 C69 C68 -2.8(9) . . . . ?
C57 N8 C55 N7 0.1(9) . . . . ?
C57 N8 C55 O18 179.4(7) . . . . ?
C57 N10 C58 N9 0.6(8) . . . . ?
C57 N10 C58 O25 -179.8(7) . . . . ?
C46 C47 C48 C49 0.8(10) . . . . ?
C58 N9 C60 N14 95.4(9) . . . . ?
C58 N9 C56 N7 -96.9(10) . . . . ?
C58 N9 C56 C57 13.2(8) . . . . ?
C58 N10 C57 N8 119.3(10) . . . . ?
C58 N10 C57 C56 7.4(8) . . . . ?
C61 N11 C62 N13 117.1(11) . . . . ?
C61 N11 C62 C63 2.5(9) . . . . ?
C61 N11 C65 N16 -115.8(8) . . . . ?
C61 N12 C63 N14 -119.3(10) . . . . ?
C61 N12 C63 C62 -7.7(8) . . . . ?
C61 N12 C59 N7 117.9(8) . . . . ?
C71 N20 C73 O21 -12.6(12) . . . . ?
C71 N20 C73 N19 167.7(7) . . . . ?
C71 N20 C75 C74 -160.6(8) . . . . ?
C71 N20 C75 N22 84.7(13) . . . . ?
C71 N15 C68 N17 -85.7(13) . . . . ?
C71 N15 C68 C69 163.8(9) . . . . ?
C64 N13 C62 N11 -120.1(11) . . . . ?
C64 N13 C62 C63 -4.3(9) . . . . ?
C64 N13 C66 N18 116.7(9) . . . . ?
C64 N14 C63 N12 113.4(11) . . . . ?
C64 N14 C63 C62 2.3(9) . . . . ?
C64 N14 C60 N9 -113.6(9) . . . . ?
C62 N11 C61 N12 -7.4(8) . . . . ?
C62 N11 C61 O19 172.9(7) . . . . ?
C62 N11 C65 N16 89.0(10) . . . . ?
C62 N13 C64 N14 5.8(9) . . . . ?
C62 N13 C64 O24 -170.9(7) . . . . ?
C62 N13 C66 N18 -79.0(11) . . . . ?
C76 N21 C74 N19 -103.2(13) . . . . ?
C76 N21 C74 C75 5.0(11) . . . . ?
C76 N21 C78 N8 114.2(11) . . . 5_676 ?
C76 N22 C72 N17 -128.0(9) . . . . ?
C63 N14 C64 N13 -5.0(9) . . . . ?
C63 N14 C64 O24 171.7(7) . . . . ?
C63 N14 C60 N9 77.7(11) . . . . ?
C63 N12 C61 N11 9.6(8) . . . . ?
C63 N12 C61 O19 -170.7(7) . . . . ?
C63 N12 C59 N7 -89.8(10) . . . . ?
C74 N21 C76 O22 -178.2(10) . . . . ?
C74 N21 C76 N22 1.8(12) . . . . ?
C74 N21 C78 N8 -83.3(12) . . . 5_676 ?
C74 N19 C73 O21 171.9(7) . . . . ?
C74 N19 C73 N20 -8.4(9) . . . . ?
C74 N19 C77 N10 77.1(10) . . . 5_676 ?
C74 C75 N22 C76 11.0(10) . . . . ?
C74 C75 N22 C72 165.4(9) . . . . ?
C75 N20 C73 O21 -179.2(7) . . . . ?
C75 N20 C73 N19 1.1(9) . . . . ?
C75 N20 C71 N15 -85.3(10) . . . . ?
C75 N22 C72 N17 81.3(12) . . . . ?
C59 N12 C61 N11 164.9(8) . . . . ?
C59 N12 C61 O19 -15.5(13) . . . . ?
C59 N12 C63 N14 86.2(11) . . . . ?
C59 N12 C63 C62 -162.2(8) . . . . ?
C59 N7 C55 O18 13.5(12) . . . . ?
C59 N7 C55 N8 -167.2(7) . . . . ?
C59 N7 C56 N9 -76.5(11) . . . . ?
C59 N7 C56 C57 172.2(7) . . . . ?
C77 N10 C57 N8 -90.9(11) 5_676 . . . ?
C77 N10 C57 C56 157.1(8) 5_676 . . . ?
C77 N10 C58 N9 -149.8(7) 5_676 . . . ?
C77 N10 C58 O25 29.8(11) 5_676 . . . ?
C77 N19 C73 O21 16.0(12) . . . . ?
C77 N19 C73 N20 -164.4(7) . . . . ?
C77 N19 C74 N21 -83.6(12) . . . . ?
C77 N19 C74 C75 167.3(7) . . . . ?
C60 N14 C64 N13 -174.9(8) . . . . ?
C60 N14 C64 O24 1.8(13) . . . . ?
C60 N14 C63 N12 -77.1(12) . . . . ?
C60 N14 C63 C62 171.7(9) . . . . ?
C60 N9 C58 N10 168.0(7) . . . . ?
C60 N9 C58 O25 -11.6(12) . . . . ?
C60 N9 C56 N7 86.2(11) . . . . ?
C60 N9 C56 C57 -163.7(8) . . . . ?
C66 N13 C64 N14 171.9(8) . . . . ?
C66 N13 C64 O24 -4.8(13) . . . . ?
C66 N13 C62 N11 74.1(13) . . . . ?
C66 N13 C62 C63 -170.2(8) . . . . ?
C66 N18 C69 N16 -84.1(13) . . . . ?
C66 N18 C69 C68 162.2(9) . . . . ?
C70 N17 C68 N15 -117.6(12) . . . . ?
C70 N17 C68 C69 -6.3(10) . . . . ?
C70 N17 C72 N22 123.3(10) . . . . ?
C70 N18 C69 N16 117.0(12) . . . . ?
C70 N18 C69 C68 3.4(10) . . . . ?
C78 N8 C55 N7 176.2(8) 5_676 . . . ?
C78 N8 C55 O18 -4.5(13) 5_676 . . . ?
C78 N8 C57 N10 81.5(11) 5_676 . . . ?
C78 N8 C57 C56 -167.1(8) 5_676 . . . ?
C78 N21 C76 O22 -14.4(17) . . . . ?
C78 N21 C76 N22 165.6(9) . . . . ?
C78 N21 C74 N19 92.9(12) . . . . ?
C78 N21 C74 C75 -158.9(9) . . . . ?
C65 N11 C61 N12 -165.9(7) . . . . ?
C65 N11 C61 O19 14.4(12) . . . . ?
C65 N11 C62 N13 -85.5(12) . . . . ?
C65 N11 C62 C63 159.9(8) . . . . ?
C65 N16 C69 N18 71.6(13) . . . . ?
C65 N16 C69 C68 -174.2(8) . . . . ?
N17 C70 N18 C66 -166.9(8) . . . . ?
N17 C70 N18 C69 -7.5(10) . . . . ?
N15 C67 N16 C65 174.9(7) . . . . ?
N15 C67 N16 C69 3.1(9) . . . . ?
N18 C70 N17 C68 8.8(11) . . . . ?
N18 C70 N17 C72 164.1(10) . . . . ?
N18 C69 C68 N17 1.7(10) . . . . ?
N18 C69 C68 N15 121.5(7) . . . . ?
N16 C67 N15 C71 -165.4(9) . . . . ?
N16 C67 N15 C68 -2.1(9) . . . . ?
N16 C69 C68 N17 -118.4(7) . . . . ?
N16 C69 C68 N15 1.4(9) . . . . ?
C56 N9 C58 N10 -9.1(8) . . . . ?
C56 N9 C58 O25 171.3(7) . . . . ?
C56 N9 C60 N14 -88.1(10) . . . . ?
C56 N7 C55 O18 170.9(7) . . . . ?
C56 N7 C55 N8 -9.8(9) . . . . ?
C56 N7 C59 N12 81.6(9) . . . . ?
C68 N17 C72 N22 -83.3(12) . . . . ?
N4 C35 C36 C32 -0.3(12) . . . . ?
C24 C23 C22 C21 -0.4(8) . . . . ?
C24 C23 C26 N3 75.0(7) . . . . ?
C72 N17 C68 N15 86.8(13) . . . . ?
C72 N17 C68 C69 -162.0(10) . . . . ?

loop_
_smtbx_masks_void_nr
_smtbx_masks_void_average_x
_smtbx_masks_void_average_y
_smtbx_masks_void_average_z
_smtbx_masks_void_volume
_smtbx_masks_void_count_electrons
_smtbx_masks_void_content
1 -0.704 -0.875 -0.454 2239.7 994.9 ?
2 -0.090 -0.013 -0.340 2239.7 994.9 ?
3 0.191 0.324 0.692 59.5 3.2 ?
4 0.191 0.676 0.192 59.5 7.1 ?
5 0.309 0.176 0.308 59.5 5.0 ?
6 0.309 0.824 0.808 59.5 1.1 ?
7 0.691 0.176 0.192 59.5 7.1 ?
8 0.691 0.824 0.692 59.5 3.2 ?
9 0.809 0.324 0.808 59.5 1.1 ?
10 0.809 0.676 0.308 59.5 5.0 ?
